data_2017107
loop_
_publ_author_name
'Sadique, Azwana R.'
'Brennessel, William W.'
'Holland, Patrick L.'

_publ_section_title
;
 A diketiminate-bound diiron complex with a bridging carbonate ligand
;
_journal_coeditor_code MX3010
_journal_issue 5
_journal_name_full 'Acta Crystallographica Section C'
_journal_page_first m174
_journal_page_last m176
_journal_paper_doi 10.1107/S0108270109011275
_journal_volume 65
_journal_year 2009
_chemical_formula_iupac '[Fe2 (C41 H65 N)2 (C O3)] , 2C7 H8'
_chemical_formula_moiety 'C83 H130 Fe2 N4 O3 , 2C7 H8'
_chemical_formula_sum 'C97 H146 Fe2 N4 O3'
_chemical_formula_weight 1527.88
_chemical_name_common holas13
_chemical_name_systematic
;
\m-carbonato-\k^3^<i>O</i>:<i>O</i>',<i>O</i>''-
bis{[2,2,6,6-tetramethyl-3,5-bis(2,4,6-triisopropylphenyl)heptane-2,5-
diiminate(1-)-\k^2^<i>N</i>,<i>N</i>']iron(II)} toluene disolvate
;
_space_group_IT_number 2
_symmetry_cell_setting triclinic
_symmetry_space_group_name_Hall '-P 1'
_symmetry_space_group_name_H-M 'P -1'
_atom_sites_solution_hydrogens geom
_atom_sites_solution_primary direct
_atom_sites_solution_secondary difmap
_audit_creation_method SHELXL97
_cell_angle_alpha 77.533(3)
_cell_angle_beta 79.815(3)
_cell_angle_gamma 70.941(3)
_cell_formula_units_Z 2
_cell_length_a 14.7703(7)
_cell_length_b 15.5535(8)
_cell_length_c 21.6991(11)
_cell_measurement_reflns_used 3016
_cell_measurement_temperature 100.00(10)
_cell_measurement_theta_max 30.53
_cell_measurement_theta_min 2.32
_cell_volume 4569.9(4)
_computing_cell_refinement 'SAINT (Bruker, 2008)'
_computing_data_collection 'APEX2 (Bruker, 2004)'
_computing_data_reduction 'SAINT (Bruker, 2008)'
_computing_molecular_graphics 'SHELXTL (Sheldrick, 2008<i>b</i>)'
_computing_publication_material 'SHELXTL (Sheldrick, 2008<i>b</i>)'
_computing_structure_refinement 'SHELXL97 (Sheldrick, 2008<i>b</i>)'
_computing_structure_solution 'SHELXS97 (Sheldrick, 2008<i>b</i>)'
_diffrn_ambient_temperature 100.00(10)
_diffrn_measured_fraction_theta_full 0.986
_diffrn_measured_fraction_theta_max 0.986
_diffrn_measurement_device_type 'Bruker SMART APEXII Platform CCD area-detector'
_diffrn_measurement_method 'area dectector, \w scans per \f'
_diffrn_radiation_monochromator graphite
_diffrn_radiation_source 'fine-focus sealed tube'
_diffrn_radiation_type MoK\a
_diffrn_radiation_wavelength 0.71073
_diffrn_reflns_av_R_equivalents 0.0339
_diffrn_reflns_av_sigmaI/netI 0.0444
_diffrn_reflns_limit_h_max 20
_diffrn_reflns_limit_h_min -20
_diffrn_reflns_limit_k_max 21
_diffrn_reflns_limit_k_min -21
_diffrn_reflns_limit_l_max 30
_diffrn_reflns_limit_l_min -30
_diffrn_reflns_number 71339
_diffrn_reflns_theta_full 30.03
_diffrn_reflns_theta_max 30.03
_diffrn_reflns_theta_min 1.66
_exptl_absorpt_coefficient_mu 0.366
_exptl_absorpt_correction_T_max 0.7462
_exptl_absorpt_correction_T_min 0.6601
_exptl_absorpt_correction_type multi-scan
_exptl_absorpt_process_details '(SADABS; Sheldrick, 2008<i>a</i>)'
_exptl_crystal_colour orange
_exptl_crystal_density_diffrn 1.110
_exptl_crystal_density_method 'not measured'
_exptl_crystal_description block
_exptl_crystal_F_000 1664
_exptl_crystal_size_max 0.27
_exptl_crystal_size_mid 0.25
_exptl_crystal_size_min 0.16
_refine_diff_density_max 0.418
_refine_diff_density_min -0.364
_refine_ls_extinction_method none
_refine_ls_goodness_of_fit_ref 1.017
_refine_ls_hydrogen_treatment constr
_refine_ls_matrix_type full
_refine_ls_number_parameters 1199
_refine_ls_number_reflns 26363
_refine_ls_number_restraints 275
_refine_ls_restrained_S_all 1.017
_refine_ls_R_factor_all 0.0662
_refine_ls_R_factor_gt 0.0420
_refine_ls_shift/su_max 0.003
_refine_ls_shift/su_mean 0.000
_refine_ls_structure_factor_coef Fsqd
_refine_ls_weighting_details 'calc w = 1/[\s^2^(Fo^2^)+(0.0464P)^2^+1.0611P] where P=(Fo^2^+2Fc^2^)/3'
_refine_ls_weighting_scheme calc
_refine_ls_wR_factor_gt 0.0952
_refine_ls_wR_factor_ref 0.1054
_reflns_number_gt 19303
_reflns_number_total 26363
_reflns_threshold_expression I>2\s(I)
_cod_data_source_file mx3010.cif
_cod_data_source_block I
_cod_original_sg_symbol_H-M P-1
_cod_database_code 2017107
_cod_database_fobs_code 2017107

loop_
_symmetry_equiv_pos_as_xyz
'x, y, z'
'-x, -y, -z'

loop_
_atom_site_type_symbol
_atom_site_label
_atom_site_fract_x
_atom_site_fract_y
_atom_site_fract_z
_atom_site_U_iso_or_equiv
_atom_site_adp_type
_atom_site_calc_flag
_atom_site_refinement_flags
_atom_site_occupancy
_atom_site_disorder_assembly
_atom_site_disorder_group
Fe Fe1 1.074932(13) 0.099845(13) 0.751945(9) 0.01949(5) Uani d . 1 . .
Fe Fe2 0.711436(13) 0.296262(14) 0.764901(9) 0.02191(5) Uani d . 1 . .
C C1 0.90912(10) 0.17594(10) 0.78207(7) 0.0240(3) Uani d . 1 . .
O O1 0.94594(7) 0.19211(7) 0.72484(5) 0.0271(2) Uani d . 1 . .
O O2 0.96304(7) 0.11889(8) 0.82203(5) 0.0317(2) Uani d . 1 . .
O O3 0.81989(7) 0.21532(9) 0.80043(5) 0.0406(3) Uani d . 1 . .
N N11 1.19542(8) 0.13104(8) 0.74802(5) 0.0189(2) Uani d . 1 . .
N N21 1.13437(8) -0.02504(7) 0.73008(5) 0.0177(2) Uani d . 1 . .
C C11 1.38093(10) 0.09355(11) 0.73034(7) 0.0275(3) Uani d . 1 . .
C C21 1.28307(9) 0.07344(10) 0.73421(6) 0.0200(3) Uani d . 1 . .
C C31 1.29440(9) -0.01540(9) 0.72258(6) 0.0205(3) Uani d . 1 . .
H H31A 1.3600 -0.0510 0.7158 0.025 Uiso calc R 1 . .
C C41 1.22963(9) -0.06286(9) 0.71877(6) 0.0191(3) Uani d . 1 . .
C C51 1.28134(10) -0.16201(10) 0.70297(7) 0.0245(3) Uani d . 1 . .
C C61 1.37550(12) 0.18812(12) 0.74386(8) 0.0351(4) Uani d . 1 . .
H H61A 1.4408 0.1909 0.7439 0.053 Uiso calc R 1 . .
H H61B 1.3386 0.1971 0.7854 0.053 Uiso calc R 1 . .
H H61C 1.3436 0.2368 0.7108 0.053 Uiso calc R 1 . .
C C71 1.43592(12) 0.08497(13) 0.66336(8) 0.0382(4) Uani d . 1 . .
H H71A 1.4976 0.0971 0.6609 0.057 Uiso calc R 1 . .
H H71B 1.3973 0.1299 0.6316 0.057 Uiso calc R 1 . .
H H71C 1.4477 0.0225 0.6552 0.057 Uiso calc R 1 . .
C C81 1.44163(11) 0.02095(13) 0.77946(8) 0.0370(4) Uani d . 1 . .
H H81A 1.5032 0.0330 0.7778 0.056 Uiso calc R 1 . .
H H81B 1.4538 -0.0408 0.7697 0.056 Uiso calc R 1 . .
H H81C 1.4066 0.0244 0.8221 0.056 Uiso calc R 1 . .
C C91 1.35171(12) -0.15609(12) 0.64171(8) 0.0344(4) Uani d . 1 . .
H H91A 1.3791 -0.2172 0.6293 0.052 Uiso calc R 1 . .
H H91B 1.4037 -0.1348 0.6493 0.052 Uiso calc R 1 . .
H H91C 1.3170 -0.1125 0.6076 0.052 Uiso calc R 1 . .
C C101 1.33821(12) -0.21865(11) 0.75901(8) 0.0367(4) Uani d . 1 . .
H H10A 1.3707 -0.2818 0.7511 0.055 Uiso calc R 1 . .
H H10B 1.2937 -0.2201 0.7983 0.055 Uiso calc R 1 . .
H H10C 1.3864 -0.1901 0.7633 0.055 Uiso calc R 1 . .
C C111 1.21752(11) -0.21730(10) 0.69295(8) 0.0313(3) Uani d . 1 . .
H H11A 1.2580 -0.2788 0.6852 0.047 Uiso calc R 1 . .
H H11B 1.1822 -0.1850 0.6563 0.047 Uiso calc R 1 . .
H H11C 1.1716 -0.2234 0.7310 0.047 Uiso calc R 1 . .
C C12 1.17007(10) 0.22707(9) 0.75300(6) 0.0202(3) Uani d . 1 . .
C C22 1.16449(11) 0.29391(10) 0.69713(6) 0.0240(3) Uani d . 1 . .
C C32 1.13049(11) 0.38682(10) 0.70289(7) 0.0248(3) Uani d . 1 . .
H H32A 1.1272 0.4319 0.6653 0.030 Uiso calc R 1 . .
C C42 1.10112(10) 0.41651(9) 0.76126(7) 0.0220(3) Uani d . 1 . .
C C52 1.10607(10) 0.34925(9) 0.81541(7) 0.0222(3) Uani d . 1 . .
H H52A 1.0867 0.3681 0.8558 0.027 Uiso calc R 1 . .
C C62 1.13847(10) 0.25496(9) 0.81279(6) 0.0201(3) Uani d . 1 . .
C C72 1.18957(13) 0.26747(11) 0.63122(7) 0.0309(3) Uani d . 1 . .
H H72A 1.2240 0.1998 0.6361 0.037 Uiso calc R 1 . .
C C82 1.25522(15) 0.31815(13) 0.58636(8) 0.0419(4) Uani d . 1 . .
H H82A 1.3145 0.3065 0.6054 0.063 Uiso calc R 1 . .
H H82B 1.2218 0.3846 0.5793 0.063 Uiso calc R 1 . .
H H82C 1.2714 0.2958 0.5457 0.063 Uiso calc R 1 . .
C C92 1.09684(15) 0.28551(14) 0.60190(8) 0.0439(4) Uani d . 1 . .
H H92A 1.0551 0.2528 0.6307 0.066 Uiso calc R 1 . .
H H92B 1.1128 0.2634 0.5612 0.066 Uiso calc R 1 . .
H H92C 1.0632 0.3519 0.5950 0.066 Uiso calc R 1 . .
C C102 1.06544(11) 0.51908(10) 0.76358(7) 0.0246(3) Uani d . 1 . .
H H10D 1.0393 0.5511 0.7224 0.029 Uiso calc R 1 . .
C C112 1.14806(13) 0.55517(11) 0.76808(9) 0.0380(4) Uani d . 1 . .
H H11D 1.1999 0.5377 0.7339 0.057 Uiso calc R 1 . .
H H11E 1.1728 0.5284 0.8093 0.057 Uiso calc R 1 . .
H H11F 1.1246 0.6226 0.7640 0.057 Uiso calc R 1 . .
C C122 0.98382(12) 0.54581(11) 0.81656(8) 0.0353(4) Uani d . 1 . .
H H12A 0.9314 0.5219 0.8134 0.053 Uiso calc R 1 . .
H H12B 0.9596 0.6132 0.8124 0.053 Uiso calc R 1 . .
H H12C 1.0081 0.5195 0.8579 0.053 Uiso calc R 1 . .
C C132 1.13732(10) 0.18668(9) 0.87480(6) 0.0217(3) Uani d . 1 . .
H H13A 1.1489 0.1244 0.8639 0.026 Uiso calc R 1 . .
C C142 1.21769(12) 0.18009(11) 0.91339(7) 0.0318(3) Uani d . 1 . .
H H14A 1.2806 0.1576 0.8889 0.048 Uiso calc R 1 . .
H H14B 1.2136 0.1373 0.9534 0.048 Uiso calc R 1 . .
H H14C 1.2102 0.2413 0.9224 0.048 Uiso calc R 1 . .
C C152 1.03976(11) 0.21145(11) 0.91571(7) 0.0290(3) Uani d . 1 . .
H H15A 0.9885 0.2158 0.8910 0.043 Uiso calc R 1 . .
H H15B 1.0283 0.2709 0.9289 0.043 Uiso calc R 1 . .
H H15C 1.0401 0.1635 0.9534 0.043 Uiso calc R 1 . .
C C13 1.06119(9) -0.06050(9) 0.71879(7) 0.0203(3) Uani d . 1 A .
C C23 1.03369(10) -0.04087(10) 0.65741(7) 0.0247(3) Uani d . 1 . .
C C33 0.96110(11) -0.07377(12) 0.64707(8) 0.0318(3) Uani d . 1 A .
H H33A 0.9427 -0.0611 0.6055 0.038 Uiso calc R 1 . .
C C43 0.91489(11) -0.12452(13) 0.69562(8) 0.0360(4) Uani d D 1 . .
C C53 0.94037(12) -0.13835(12) 0.75595(8) 0.0345(4) Uani d . 1 A .
H H53A 0.9078 -0.1709 0.7899 0.041 Uiso calc R 1 . .
C C63 1.01165(11) -0.10689(10) 0.76968(7) 0.0257(3) Uani d . 1 . .
C C73 1.07885(12) 0.01584(12) 0.60200(7) 0.0322(3) Uani d . 1 . .
H H73A 1.1312 0.0306 0.6173 0.039 Uiso calc R 1 . .
C C83 1.00370(15) 0.10683(13) 0.57979(8) 0.0429(4) Uani d . 1 . .
H H83A 0.9753 0.1396 0.6158 0.064 Uiso calc R 1 . .
H H83B 0.9530 0.0942 0.5629 0.064 Uiso calc R 1 . .
H H83C 1.0346 0.1451 0.5465 0.064 Uiso calc R 1 . .
C C93 1.12380(13) -0.03645(14) 0.54633(8) 0.0425(4) Uani d . 1 . .
H H93A 1.1737 -0.0934 0.5607 0.064 Uiso calc R 1 . .
H H93B 1.1527 0.0024 0.5121 0.064 Uiso calc R 1 . .
H H93C 1.0737 -0.0518 0.5306 0.064 Uiso calc R 1 . .
C C103 0.8416(3) -0.1708(5) 0.6861(3) 0.0266(6) Uani d PD 0.511(4) A 1
H H10E 0.8538 -0.2321 0.7149 0.032 Uiso calc PR 0.511(4) A 1
C C113 0.7402(7) -0.1112(9) 0.7068(8) 0.0430(15) Uani d PD 0.511(4) A 1
H H11G 0.7377 -0.0991 0.7496 0.064 Uiso calc PR 0.511(4) A 1
H H11H 0.6935 -0.1438 0.7069 0.064 Uiso calc PR 0.511(4) A 1
H H11I 0.7245 -0.0526 0.6771 0.064 Uiso calc PR 0.511(4) A 1
C C123 0.8479(4) -0.1872(4) 0.6186(2) 0.0495(11) Uani d PD 0.511(4) A 1
H H12D 0.8263 -0.1278 0.5905 0.074 Uiso calc PR 0.511(4) A 1
H H12E 0.8067 -0.2250 0.6177 0.074 Uiso calc PR 0.511(4) A 1
H H12F 0.9149 -0.2193 0.6041 0.074 Uiso calc PR 0.511(4) A 1
C C10' 0.8290(5) -0.1377(4) 0.6714(4) 0.0266(6) Uani d PD 0.275(4) A 5
H H10K 0.8210 -0.1048 0.6268 0.032 Uiso calc PR 0.275(4) A 5
C C11' 0.7340(15) -0.1150(18) 0.7145(15) 0.0430(15) Uani d PD 0.275(4) A 5
H H11S 0.7443 -0.1478 0.7579 0.064 Uiso calc PR 0.275(4) A 5
H H11T 0.6866 -0.1343 0.6989 0.064 Uiso calc PR 0.275(4) A 5
H H11U 0.7100 -0.0484 0.7145 0.064 Uiso calc PR 0.275(4) A 5
C C12' 0.8686(5) -0.2434(5) 0.6744(4) 0.0495(11) Uani d PD 0.275(4) A 5
H H12M 0.8807 -0.2734 0.7180 0.074 Uiso calc PR 0.275(4) A 5
H H12N 0.9290 -0.2585 0.6460 0.074 Uiso calc PR 0.275(4) A 5
H H12O 0.8213 -0.2654 0.6610 0.074 Uiso calc PR 0.275(4) A 5
C C10" 0.8394(7) -0.1707(9) 0.6908(8) 0.0266(6) Uani d PD 0.215(5) A 6
H H10L 0.8299 -0.2139 0.7311 0.032 Uiso calc PR 0.215(5) A 6
C C11" 0.7455(8) -0.0943(8) 0.6788(7) 0.0430(15) Uani d PD 0.215(5) A 6
H H11V 0.7303 -0.0534 0.7103 0.064 Uiso calc PR 0.215(5) A 6
H H11W 0.6932 -0.1216 0.6825 0.064 Uiso calc PR 0.215(5) A 6
H H11X 0.7525 -0.0587 0.6361 0.064 Uiso calc PR 0.215(5) A 6
C C12" 0.8758(8) -0.2232(9) 0.6352(7) 0.0495(11) Uani d PD 0.215(5) A 6
H H12P 0.9355 -0.2728 0.6441 0.074 Uiso calc PR 0.215(5) A 6
H H12Q 0.8885 -0.1808 0.5965 0.074 Uiso calc PR 0.215(5) A 6
H H12R 0.8269 -0.2498 0.6293 0.074 Uiso calc PR 0.215(5) A 6
C C133 1.03356(12) -0.12598(11) 0.83796(7) 0.0307(3) Uani d . 1 A .
H H13B 1.0823 -0.0947 0.8396 0.037 Uiso calc R 1 . .
C C143 0.94321(14) -0.08624(13) 0.88235(8) 0.0411(4) Uani d . 1 . .
H H14D 0.9165 -0.0199 0.8673 0.062 Uiso calc R 1 A .
H H14E 0.9604 -0.0961 0.9255 0.062 Uiso calc R 1 . .
H H14F 0.8951 -0.1173 0.8826 0.062 Uiso calc R 1 . .
C C153 1.07640(15) -0.22956(12) 0.86230(9) 0.0432(4) Uani d . 1 . .
H H15D 1.1387 -0.2532 0.8376 0.065 Uiso calc R 1 A .
H H15E 1.0323 -0.2625 0.8577 0.065 Uiso calc R 1 . .
H H15F 1.0855 -0.2390 0.9072 0.065 Uiso calc R 1 . .
N N14 0.64547(8) 0.37269(8) 0.69304(5) 0.0195(2) Uani d . 1 B .
N N24 0.59834(8) 0.32283(8) 0.83007(5) 0.0192(2) Uani d . 1 B .
C C14 0.49712(15) 0.47920(14) 0.63875(9) 0.0239(4) Uani d PD 0.8452(18) B 1
C C14' 0.4911(7) 0.4642(7) 0.6383(4) 0.0239(4) Uani d PD 0.1548(18) B 5
C C24 0.55083(10) 0.41888(9) 0.69661(6) 0.0202(3) Uani d D 1 . .
C C34 0.49213(9) 0.41854(9) 0.75489(6) 0.0205(3) Uani d . 1 B .
H H34A 0.4265 0.4532 0.7514 0.025 Uiso calc R 1 . .
C C44 0.51087(9) 0.37705(9) 0.81776(6) 0.0182(2) Uani d . 1 . .
C C54 0.42103(9) 0.40014(9) 0.86792(6) 0.0207(3) Uani d . 1 B .
C C64 0.55596(14) 0.49150(15) 0.57357(8) 0.0360(5) Uani d PD 0.8452(18) B 1
H H64A 0.6068 0.5175 0.5766 0.054 Uiso calc PR 0.8452(18) B 1
H H64B 0.5135 0.5334 0.5427 0.054 Uiso calc PR 0.8452(18) B 1
H H64C 0.5852 0.4314 0.5598 0.054 Uiso calc PR 0.8452(18) B 1
C C74 0.44656(16) 0.57734(13) 0.65322(9) 0.0389(5) Uani d PD 0.8452(18) B 1
H H74A 0.4948 0.6045 0.6595 0.058 Uiso calc PR 0.8452(18) B 1
H H74B 0.4010 0.5747 0.6918 0.058 Uiso calc PR 0.8452(18) B 1
H H74C 0.4117 0.6154 0.6175 0.058 Uiso calc PR 0.8452(18) B 1
C C84 0.41971(14) 0.43593(15) 0.63151(10) 0.0363(4) Uani d PD 0.8452(18) B 1
H H84A 0.3748 0.4354 0.6706 0.054 Uiso calc PR 0.8452(18) B 1
H H84B 0.4511 0.3726 0.6237 0.054 Uiso calc PR 0.8452(18) B 1
H H84C 0.3843 0.4725 0.5957 0.054 Uiso calc PR 0.8452(18) B 1
C C64' 0.3814(6) 0.5075(7) 0.6545(5) 0.0360(5) Uani d PD 0.1548(18) B 5
H H64D 0.3703 0.5528 0.6824 0.054 Uiso calc PR 0.1548(18) B 5
H H64E 0.3525 0.4590 0.6762 0.054 Uiso calc PR 0.1548(18) B 5
H H64F 0.3521 0.5382 0.6153 0.054 Uiso calc PR 0.1548(18) B 5
C C74' 0.5032(8) 0.3980(6) 0.5916(5) 0.0389(5) Uani d PD 0.1548(18) B 5
H H74D 0.4611 0.4277 0.5579 0.058 Uiso d PR 0.1548(18) B 5
H H74E 0.4842 0.3449 0.6168 0.058 Uiso d PR 0.1548(18) B 5
H H74F 0.5702 0.3770 0.5725 0.058 Uiso d PR 0.1548(18) B 5
C C84' 0.5306(7) 0.5443(7) 0.6025(5) 0.0363(4) Uani d PD 0.1548(18) B 5
H H84D 0.5223 0.5879 0.6311 0.054 Uiso calc PR 0.1548(18) B 5
H H84E 0.4954 0.5762 0.5658 0.054 Uiso calc PR 0.1548(18) B 5
H H84F 0.5993 0.5196 0.5880 0.054 Uiso calc PR 0.1548(18) B 5
C C94 0.37929(11) 0.50562(10) 0.86312(7) 0.0277(3) Uani d . 1 . .
H H94A 0.3221 0.5203 0.8942 0.042 Uiso calc R 1 B .
H H94B 0.3614 0.5332 0.8202 0.042 Uiso calc R 1 . .
H H94C 0.4279 0.5305 0.8718 0.042 Uiso calc R 1 . .
C C104 0.34602(10) 0.36013(11) 0.85311(7) 0.0278(3) Uani d . 1 . .
H H10F 0.2874 0.3760 0.8829 0.042 Uiso calc R 1 B .
H H10G 0.3726 0.2928 0.8574 0.042 Uiso calc R 1 . .
H H10H 0.3304 0.3862 0.8096 0.042 Uiso calc R 1 . .
C C114 0.43736(10) 0.36092(11) 0.93765(7) 0.0259(3) Uani d . 1 . .
H H11J 0.3762 0.3794 0.9648 0.039 Uiso calc R 1 B .
H H11K 0.4844 0.3849 0.9494 0.039 Uiso calc R 1 . .
H H11L 0.4619 0.2934 0.9433 0.039 Uiso calc R 1 . .
C C15 0.71209(9) 0.36688(9) 0.63589(6) 0.0196(3) Uani d . 1 . .
C C25 0.77008(11) 0.42578(10) 0.61851(7) 0.0249(3) Uani d . 1 B .
C C35 0.83481(10) 0.41770(10) 0.56308(7) 0.0252(3) Uani d . 1 . .
H H35A 0.8730 0.4586 0.5505 0.030 Uiso calc R 1 B .
C C45 0.84522(10) 0.35244(9) 0.52595(6) 0.0219(3) Uani d . 1 B .
C C55 0.79103(10) 0.29108(10) 0.54714(7) 0.0253(3) Uani d . 1 . .
H H55A 0.7998 0.2436 0.5235 0.030 Uiso calc R 1 B .
C C65 0.72490(10) 0.29647(10) 0.60124(7) 0.0237(3) Uani d D 1 B .
C C75 0.76521(13) 0.49685(12) 0.65829(8) 0.0366(4) Uani d . 1 . .
H H75A 0.7111 0.4965 0.6932 0.044 Uiso calc R 1 B .
C C85 0.85866(16) 0.46964(15) 0.68890(9) 0.0500(5) Uani d . 1 B .
H H85A 0.8694 0.4076 0.7143 0.075 Uiso calc R 1 . .
H H85B 0.8535 0.5138 0.7164 0.075 Uiso calc R 1 . .
H H85C 0.9129 0.4700 0.6556 0.075 Uiso calc R 1 . .
C C95 0.74523(15) 0.59482(13) 0.62020(10) 0.0474(5) Uani d . 1 B .
H H95A 0.6849 0.6116 0.6014 0.071 Uiso calc R 1 . .
H H95B 0.7983 0.5975 0.5864 0.071 Uiso calc R 1 . .
H H95C 0.7397 0.6381 0.6484 0.071 Uiso calc R 1 . .
C C105 0.91102(11) 0.34470(10) 0.46392(7) 0.0266(3) Uani d . 1 . .
H H10I 0.9547 0.2798 0.4673 0.032 Uiso calc R 1 B .
C C115 0.85174(13) 0.36162(14) 0.40874(7) 0.0399(4) Uani d . 1 B .
H H11M 0.8126 0.3192 0.4181 0.060 Uiso calc R 1 . .
H H11N 0.8953 0.3510 0.3696 0.060 Uiso calc R 1 . .
H H11O 0.8094 0.4255 0.4032 0.060 Uiso calc R 1 . .
C C125 0.97441(11) 0.40827(12) 0.44869(7) 0.0322(3) Uani d . 1 B .
H H12G 1.0151 0.3946 0.4828 0.048 Uiso calc R 1 . .
H H12H 0.9336 0.4726 0.4449 0.048 Uiso calc R 1 . .
H H12I 1.0154 0.3985 0.4085 0.048 Uiso calc R 1 . .
C C135 0.6591(8) 0.2347(6) 0.6164(5) 0.0310(11) Uani d PD 0.458(7) B 1
H H13C 0.6030 0.2628 0.6465 0.037 Uiso calc PR 0.458(7) B 1
C C145 0.6185(6) 0.2217(6) 0.5600(3) 0.0530(15) Uani d PD 0.458(7) B 1
H H14G 0.6717 0.1913 0.5305 0.079 Uiso calc PR 0.458(7) B 1
H H14H 0.5826 0.2820 0.5381 0.079 Uiso calc PR 0.458(7) B 1
H H14I 0.5754 0.1833 0.5753 0.079 Uiso calc PR 0.458(7) B 1
C C155 0.7158(7) 0.1425(6) 0.6520(4) 0.0555(13) Uani d PD 0.458(7) B 1
H H15G 0.7534 0.1533 0.6810 0.083 Uiso calc PR 0.458(7) B 1
H H15H 0.7596 0.1053 0.6215 0.083 Uiso calc PR 0.458(7) B 1
H H15I 0.6711 0.1096 0.6764 0.083 Uiso calc PR 0.458(7) B 1
C C13" 0.6749(7) 0.2223(5) 0.6273(4) 0.0310(11) Uani d PD 0.542(7) B 5
H H13D 0.6104 0.2526 0.6492 0.037 Uiso calc PR 0.542(7) B 5
C C14" 0.6574(5) 0.1824(5) 0.5733(3) 0.0530(15) Uani d PD 0.542(7) B 5
H H14J 0.7192 0.1460 0.5539 0.079 Uiso calc PR 0.542(7) B 5
H H14K 0.6259 0.2330 0.5412 0.079 Uiso calc PR 0.542(7) B 5
H H14L 0.6159 0.1428 0.5904 0.079 Uiso calc PR 0.542(7) B 5
C C15" 0.7294(6) 0.1452(5) 0.6760(3) 0.0555(13) Uani d PD 0.542(7) B 5
H H15J 0.7922 0.1125 0.6556 0.083 Uiso calc PR 0.542(7) B 5
H H15K 0.6920 0.1018 0.6933 0.083 Uiso calc PR 0.542(7) B 5
H H15L 0.7389 0.1717 0.7106 0.083 Uiso calc PR 0.542(7) B 5
C C16 0.63175(9) 0.27651(9) 0.89062(6) 0.0195(3) Uani d . 1 . .
C C26 0.67526(10) 0.31968(10) 0.92223(6) 0.0216(3) Uani d . 1 B .
C C36 0.72082(10) 0.26877(10) 0.97519(7) 0.0239(3) Uani d . 1 . .
H H36A 0.7496 0.2980 0.9971 0.029 Uiso calc R 1 B .
C C46 0.72587(10) 0.17709(10) 0.99723(7) 0.0247(3) Uani d . 1 B .
C C56 0.68190(10) 0.13622(10) 0.96500(7) 0.0250(3) Uani d . 1 . .
H H56A 0.6838 0.0736 0.9799 0.030 Uiso calc R 1 B .
C C66 0.63525(10) 0.18351(10) 0.91176(6) 0.0216(3) Uani d . 1 B .
C C76 0.67738(10) 0.41850(10) 0.89885(7) 0.0249(3) Uani d . 1 . .
H H76A 0.6328 0.4469 0.8653 0.030 Uiso calc R 1 B .
C C86 0.64319(12) 0.47692(11) 0.95159(8) 0.0331(3) Uani d . 1 B .
H H86A 0.5774 0.4773 0.9696 0.050 Uiso calc R 1 . .
H H86B 0.6441 0.5403 0.9340 0.050 Uiso calc R 1 . .
H H86C 0.6862 0.4507 0.9850 0.050 Uiso calc R 1 . .
C C96 0.77857(13) 0.42012(13) 0.86881(9) 0.0431(4) Uani d . 1 B .
H H96A 0.7990 0.3843 0.8341 0.065 Uiso calc R 1 . .
H H96B 0.8236 0.3931 0.9010 0.065 Uiso calc R 1 . .
H H96C 0.7781 0.4840 0.8521 0.065 Uiso calc R 1 . .
C C106 0.78172(11) 0.12211(11) 1.05258(7) 0.0293(3) Uani d . 1 . .
H H10J 0.8012 0.1664 1.0708 0.035 Uiso calc R 1 B .
C C116 0.72173(12) 0.07643(12) 1.10528(7) 0.0361(4) Uani d . 1 B .
H H11P 0.6634 0.1233 1.1194 0.054 Uiso calc R 1 . .
H H11Q 0.7595 0.0458 1.1411 0.054 Uiso calc R 1 . .
H H11R 0.7035 0.0307 1.0894 0.054 Uiso calc R 1 . .
C C126 0.87401(11) 0.05167(11) 1.02930(8) 0.0318(3) Uani d . 1 B .
H H12J 0.9121 0.0834 0.9963 0.048 Uiso calc R 1 . .
H H12K 0.8574 0.0065 1.0117 0.048 Uiso calc R 1 . .
H H12L 0.9117 0.0199 1.0649 0.048 Uiso calc R 1 . .
C C136 0.59303(10) 0.13234(10) 0.87744(7) 0.0249(3) Uani d . 1 . .
H H13E 0.5593 0.1775 0.8422 0.030 Uiso calc R 1 B .
C C146 0.51947(12) 0.09074(12) 0.92189(8) 0.0336(3) Uani d . 1 B .
H H14M 0.4670 0.1400 0.9390 0.050 Uiso calc R 1 . .
H H14N 0.5511 0.0464 0.9569 0.050 Uiso calc R 1 . .
H H14O 0.4932 0.0592 0.8982 0.050 Uiso calc R 1 . .
C C156 0.67379(12) 0.05648(12) 0.84820(8) 0.0356(4) Uani d . 1 B .
H H15M 0.7202 0.0839 0.8197 0.053 Uiso calc R 1 . .
H H15N 0.6461 0.0266 0.8241 0.053 Uiso calc R 1 . .
H H15O 0.7067 0.0105 0.8821 0.053 Uiso calc R 1 . .
C C17 0.6707(5) 0.8041(4) 0.9284(3) 0.0645(16) Uani d PD 0.608(5) C 1
H H17A 0.6215 0.8632 0.9329 0.097 Uiso calc PR 0.608(5) C 1
H H17B 0.7309 0.8154 0.9068 0.097 Uiso calc PR 0.608(5) C 1
H H17C 0.6818 0.7670 0.9706 0.097 Uiso calc PR 0.608(5) C 1
C C27 0.6369(3) 0.7532(2) 0.89003(17) 0.0476(10) Uani d PD 0.608(5) C 1
C C37 0.5426(3) 0.7481(3) 0.9019(2) 0.0412(10) Uani d PD 0.608(5) C 1
H H37 0.4995 0.7772 0.9345 0.049 Uiso calc PR 0.608(5) C 1
C C47 0.5115(4) 0.7019(3) 0.8674(3) 0.0570(14) Uani d PD 0.608(5) C 1
H H47 0.4471 0.6991 0.8768 0.068 Uiso calc PR 0.608(5) C 1
C C57 0.5711(4) 0.6591(3) 0.8191(2) 0.0693(15) Uani d PD 0.608(5) C 1
H H57 0.5485 0.6273 0.7953 0.083 Uiso calc PR 0.608(5) C 1
C C67 0.6631(4) 0.6637(3) 0.80653(18) 0.0727(17) Uani d PD 0.608(5) C 1
H H67 0.7042 0.6375 0.7721 0.087 Uiso calc PR 0.608(5) C 1
C C77 0.6977(5) 0.7061(5) 0.8431(3) 0.070(2) Uani d PDU 0.608(5) C 1
H H77 0.7639 0.7031 0.8362 0.084 Uiso calc PR 0.608(5) C 1
C C17' 0.5982(5) 0.6487(4) 0.7801(3) 0.074(2) Uani d PD 0.392(5) C 5
H H17D 0.5801 0.6908 0.7406 0.111 Uiso calc PR 0.392(5) C 5
H H17E 0.5477 0.6193 0.7981 0.111 Uiso calc PR 0.392(5) C 5
H H17F 0.6592 0.6012 0.7712 0.111 Uiso calc PR 0.392(5) C 5
C C27' 0.6099(5) 0.7019(3) 0.8265(2) 0.067(2) Uani d PD 0.392(5) C 5
C C37' 0.6970(7) 0.7161(6) 0.8285(4) 0.072(3) Uani d PDU 0.392(5) C 5
H H37' 0.7503 0.6915 0.7993 0.086 Uiso calc PR 0.392(5) C 5
C C47' 0.7099(6) 0.7637(6) 0.8703(4) 0.124(4) Uani d PD 0.392(5) C 5
H H47' 0.7713 0.7710 0.8702 0.148 Uiso calc PR 0.392(5) C 5
C C57' 0.6331(7) 0.8014(6) 0.9129(4) 0.097(5) Uani d PD 0.392(5) C 5
H H57' 0.6408 0.8356 0.9420 0.116 Uiso calc PR 0.392(5) C 5
C C67' 0.5465(6) 0.7887(6) 0.9127(4) 0.079(4) Uani d PD 0.392(5) C 5
H H67' 0.4937 0.8139 0.9422 0.095 Uiso calc PR 0.392(5) C 5
C C77' 0.5333(7) 0.7401(6) 0.8706(4) 0.081(4) Uani d PD 0.392(5) C 5
H H77' 0.4718 0.7324 0.8714 0.098 Uiso calc PR 0.392(5) C 5
C C18 -0.1575(16) 0.5716(10) 0.9846(3) 0.067(3) Uani d PD 0.50 D -1
H H18A -0.1657 0.5777 0.9398 0.100 Uiso calc PR 0.50 D -1
H H18B -0.1784 0.6329 0.9966 0.100 Uiso calc PR 0.50 D -1
H H18C -0.1965 0.5341 1.0111 0.100 Uiso calc PR 0.50 D -1
C C28 -0.0552(3) 0.5265(3) 0.99378(14) 0.0384(8) Uani d PD 0.50 D -1
C C38 0.0049(18) 0.5795(10) 0.9871(3) 0.042(3) Uani d PD 0.50 D -1
H H38 -0.0193 0.6448 0.9767 0.051 Uiso calc PR 0.50 D -1
C C48 0.1017(3) 0.5374(4) 0.99566(18) 0.0579(12) Uani d PD 0.50 D -1
H H48 0.1435 0.5743 0.9908 0.070 Uiso calc PR 0.50 D -1
C C58 0.1377(17) 0.4428(9) 1.0111(3) 0.067(3) Uani d PD 0.50 D -1
H H58 0.2036 0.4144 1.0174 0.080 Uiso calc PR 0.50 D -1
C C68 0.0764(3) 0.3896(3) 1.01743(18) 0.0540(10) Uani d PD 0.50 D -1
H H68 0.1004 0.3242 1.0275 0.065 Uiso calc PR 0.50 D -1
C C78 -0.0222(18) 0.4327(10) 1.0089(3) 0.042(3) Uani d PD 0.50 D -1
H H78 -0.0648 0.3967 1.0136 0.051 Uiso calc PR 0.50 D -1
C C19 0.3795(10) 0.0612(13) 0.4819(6) 0.090(3) Uani d PDU 0.313(8) E -1
H H19A 0.3834 0.1245 0.4722 0.134 Uiso calc PR 0.313(8) E -1
H H19B 0.3283 0.0564 0.5167 0.134 Uiso calc PR 0.313(8) E -1
H H19C 0.3650 0.0454 0.4441 0.134 Uiso calc PR 0.313(8) E -1
C C29 0.4776(9) -0.0066(10) 0.5018(5) 0.059(3) Uani d PDU 0.313(8) E -1
C C39 0.4950(11) -0.0999(10) 0.5125(5) 0.067(5) Uani d PD 0.313(8) E -1
H H39 0.4468 -0.1255 0.5080 0.080 Uiso calc PR 0.313(8) E -1
C C49 0.5809(11) -0.1552(8) 0.5295(6) 0.087(5) Uani d PD 0.313(8) E -1
H H49 0.5930 -0.2203 0.5368 0.104 Uiso calc PR 0.313(8) E -1
C C59 0.6515(10) -0.1199(10) 0.5366(7) 0.093(3) Uani d PDU 0.313(8) E -1
H H59 0.7118 -0.1596 0.5490 0.112 Uiso calc PR 0.313(8) E -1
C C69 0.6328(12) -0.0261(11) 0.5253(11) 0.086(3) Uani d PD 0.313(8) E -1
H H69 0.6808 0.0001 0.5295 0.104 Uiso calc PR 0.313(8) E -1
C C79 0.5471(11) 0.0289(12) 0.5085(11) 0.055(2) Uani d PD 0.313(8) E -1
H H79 0.5347 0.0939 0.5011 0.066 Uiso calc PR 0.313(8) E -1
C C19' 0.3727(18) 0.121(2) 0.4765(11) 0.085(3) Uani d PDU 0.187(8) E -5
H H19D 0.3905 0.1759 0.4785 0.128 Uiso calc PR 0.187(8) E -5
H H19E 0.3156 0.1186 0.5069 0.128 Uiso calc PR 0.187(8) E -5
H H19F 0.3582 0.1248 0.4334 0.128 Uiso calc PR 0.187(8) E -5
C C29' 0.4585(13) 0.0323(15) 0.4934(9) 0.065(3) Uani d PDU 0.187(8) E -5
C C39' 0.4537(15) -0.0538(17) 0.4967(9) 0.055(2) Uani d PD 0.187(8) E -5
H H39' 0.3968 -0.0632 0.4886 0.066 Uiso calc PR 0.187(8) E -5
C C49' 0.5323(15) -0.1268(17) 0.5118(9) 0.063(7) Uani d PD 0.187(8) E -5
H H49' 0.5306 -0.1881 0.5144 0.076 Uiso calc PR 0.187(8) E -5
C C59' 0.6125(17) -0.1119(19) 0.5231(12) 0.085(3) Uani d PDU 0.187(8) E -5
H H59' 0.6669 -0.1633 0.5337 0.102 Uiso calc PR 0.187(8) E -5
C C69' 0.6171(19) -0.0249(18) 0.5197(18) 0.086(3) Uani d PD 0.187(8) E -5
H H69' 0.6740 -0.0153 0.5276 0.104 Uiso calc PR 0.187(8) E -5
C C79' 0.5394(18) 0.0471(17) 0.5048(16) 0.055(2) Uani d PD 0.187(8) E -5
H H79' 0.5411 0.1083 0.5023 0.066 Uiso calc PR 0.187(8) E -5

loop_
_atom_site_aniso_label
_atom_site_aniso_U_11
_atom_site_aniso_U_22
_atom_site_aniso_U_33
_atom_site_aniso_U_12
_atom_site_aniso_U_13
_atom_site_aniso_U_23
Fe1 0.01367(9) 0.02020(10) 0.02479(10) -0.00369(7) -0.00026(7) -0.00799(8)
Fe2 0.01355(9) 0.02779(11) 0.01987(10) -0.00230(8) 0.00011(7) -0.00233(8)
C1 0.0163(6) 0.0271(7) 0.0269(7) -0.0033(5) -0.0032(5) -0.0058(6)
O1 0.0209(5) 0.0315(6) 0.0222(5) -0.0011(4) -0.0015(4) -0.0020(4)
O2 0.0173(5) 0.0432(6) 0.0228(5) 0.0022(4) -0.0011(4) 0.0008(5)
O3 0.0163(5) 0.0568(8) 0.0323(6) 0.0050(5) -0.0001(4) -0.0002(5)
N11 0.0195(5) 0.0203(5) 0.0187(5) -0.0083(4) -0.0001(4) -0.0053(4)
N21 0.0158(5) 0.0201(5) 0.0181(5) -0.0055(4) -0.0021(4) -0.0052(4)
C11 0.0188(7) 0.0400(9) 0.0286(8) -0.0148(6) 0.0026(6) -0.0106(6)
C21 0.0179(6) 0.0284(7) 0.0155(6) -0.0095(5) -0.0005(5) -0.0047(5)
C31 0.0152(6) 0.0259(7) 0.0192(6) -0.0036(5) -0.0012(5) -0.0061(5)
C41 0.0191(6) 0.0215(6) 0.0154(6) -0.0035(5) -0.0023(5) -0.0047(5)
C51 0.0217(7) 0.0219(7) 0.0283(7) -0.0017(5) -0.0024(5) -0.0093(6)
C61 0.0273(8) 0.0467(10) 0.0416(9) -0.0241(7) 0.0024(7) -0.0139(8)
C71 0.0287(8) 0.0581(11) 0.0348(9) -0.0251(8) 0.0113(7) -0.0158(8)
C81 0.0224(7) 0.0522(10) 0.0422(10) -0.0146(7) -0.0081(7) -0.0109(8)
C91 0.0302(8) 0.0353(9) 0.0378(9) -0.0062(7) 0.0056(7) -0.0198(7)
C101 0.0371(9) 0.0243(8) 0.0449(10) 0.0007(7) -0.0143(7) -0.0058(7)
C111 0.0292(8) 0.0231(7) 0.0427(9) -0.0039(6) -0.0029(7) -0.0148(7)
C12 0.0206(6) 0.0215(6) 0.0215(6) -0.0104(5) -0.0001(5) -0.0058(5)
C22 0.0305(7) 0.0271(7) 0.0176(6) -0.0140(6) 0.0002(5) -0.0049(5)
C32 0.0337(8) 0.0228(7) 0.0201(7) -0.0138(6) -0.0027(6) 0.0000(5)
C42 0.0248(7) 0.0210(6) 0.0232(7) -0.0110(5) -0.0025(5) -0.0037(5)
C52 0.0273(7) 0.0231(7) 0.0195(6) -0.0118(6) -0.0004(5) -0.0056(5)
C62 0.0212(6) 0.0234(7) 0.0187(6) -0.0115(5) -0.0006(5) -0.0037(5)
C72 0.0490(10) 0.0263(7) 0.0181(7) -0.0144(7) 0.0010(6) -0.0043(6)
C82 0.0597(12) 0.0444(10) 0.0232(8) -0.0245(9) 0.0092(8) -0.0065(7)
C92 0.0675(13) 0.0533(11) 0.0230(8) -0.0323(10) -0.0084(8) -0.0071(8)
C102 0.0310(7) 0.0202(7) 0.0246(7) -0.0107(6) -0.0042(6) -0.0027(5)
C112 0.0369(9) 0.0276(8) 0.0550(11) -0.0159(7) -0.0045(8) -0.0095(7)
C122 0.0384(9) 0.0275(8) 0.0391(9) -0.0107(7) 0.0044(7) -0.0099(7)
C132 0.0270(7) 0.0208(6) 0.0188(6) -0.0101(5) -0.0007(5) -0.0037(5)
C142 0.0368(9) 0.0360(8) 0.0262(8) -0.0185(7) -0.0083(6) 0.0026(6)
C152 0.0333(8) 0.0297(8) 0.0230(7) -0.0131(6) 0.0036(6) -0.0025(6)
C13 0.0173(6) 0.0212(6) 0.0249(7) -0.0057(5) -0.0018(5) -0.0097(5)
C23 0.0212(7) 0.0304(7) 0.0250(7) -0.0076(6) -0.0030(5) -0.0095(6)
C33 0.0246(7) 0.0458(9) 0.0309(8) -0.0111(7) -0.0056(6) -0.0159(7)
C43 0.0251(8) 0.0526(10) 0.0417(9) -0.0198(7) 0.0024(7) -0.0238(8)
C53 0.0332(8) 0.0472(10) 0.0331(8) -0.0256(7) 0.0073(7) -0.0161(7)
C63 0.0268(7) 0.0295(7) 0.0260(7) -0.0139(6) 0.0016(6) -0.0107(6)
C73 0.0349(8) 0.0470(10) 0.0211(7) -0.0197(7) -0.0078(6) -0.0035(7)
C83 0.0616(12) 0.0413(10) 0.0311(9) -0.0184(9) -0.0163(8) -0.0041(7)
C93 0.0380(9) 0.0636(12) 0.0236(8) -0.0128(9) -0.0032(7) -0.0064(8)
C103 0.0266(10) 0.0229(14) 0.0342(18) -0.0119(11) -0.0082(9) -0.0021(11)
C113 0.0280(15) 0.0376(19) 0.069(5) -0.0164(13) -0.0023(18) -0.013(2)
C123 0.044(2) 0.070(3) 0.058(3) -0.036(2) 0.0010(18) -0.035(2)
C10' 0.0266(10) 0.0229(14) 0.0342(18) -0.0119(11) -0.0082(9) -0.0021(11)
C11' 0.0280(15) 0.0376(19) 0.069(5) -0.0164(13) -0.0023(18) -0.013(2)
C12' 0.044(2) 0.070(3) 0.058(3) -0.036(2) 0.0010(18) -0.035(2)
C10" 0.0266(10) 0.0229(14) 0.0342(18) -0.0119(11) -0.0082(9) -0.0021(11)
C11" 0.0280(15) 0.0376(19) 0.069(5) -0.0164(13) -0.0023(18) -0.013(2)
C12" 0.044(2) 0.070(3) 0.058(3) -0.036(2) 0.0010(18) -0.035(2)
C133 0.0406(9) 0.0354(8) 0.0242(7) -0.0235(7) -0.0008(6) -0.0052(6)
C143 0.0522(11) 0.0529(11) 0.0264(8) -0.0297(9) 0.0084(7) -0.0123(8)
C153 0.0606(12) 0.0399(10) 0.0353(9) -0.0255(9) -0.0083(8) -0.0006(8)
N14 0.0170(5) 0.0218(6) 0.0183(5) -0.0047(4) 0.0007(4) -0.0044(4)
N24 0.0157(5) 0.0223(6) 0.0184(5) -0.0049(4) -0.0012(4) -0.0027(4)
C14 0.0228(7) 0.0268(10) 0.0200(7) -0.0032(7) -0.0051(6) -0.0042(6)
C14' 0.0228(7) 0.0268(10) 0.0200(7) -0.0032(7) -0.0051(6) -0.0042(6)
C24 0.0200(6) 0.0199(6) 0.0210(6) -0.0048(5) -0.0031(5) -0.0056(5)
C34 0.0146(6) 0.0235(7) 0.0212(6) -0.0015(5) -0.0019(5) -0.0059(5)
C44 0.0156(6) 0.0200(6) 0.0203(6) -0.0066(5) -0.0002(5) -0.0059(5)
C54 0.0148(6) 0.0257(7) 0.0218(6) -0.0064(5) 0.0012(5) -0.0070(5)
C64 0.0306(10) 0.0477(12) 0.0203(9) -0.0013(8) -0.0067(7) 0.0006(8)
C74 0.0497(12) 0.0268(9) 0.0299(10) 0.0039(8) -0.0097(9) -0.0033(8)
C84 0.0270(9) 0.0488(12) 0.0334(10) -0.0076(8) -0.0112(8) -0.0072(9)
C64' 0.0306(10) 0.0477(12) 0.0203(9) -0.0013(8) -0.0067(7) 0.0006(8)
C74' 0.0497(12) 0.0268(9) 0.0299(10) 0.0039(8) -0.0097(9) -0.0033(8)
C84' 0.0270(9) 0.0488(12) 0.0334(10) -0.0076(8) -0.0112(8) -0.0072(9)
C94 0.0238(7) 0.0291(8) 0.0285(8) -0.0047(6) 0.0033(6) -0.0113(6)
C104 0.0194(7) 0.0357(8) 0.0310(8) -0.0118(6) 0.0013(6) -0.0091(6)
C114 0.0191(6) 0.0353(8) 0.0215(7) -0.0079(6) 0.0034(5) -0.0063(6)
C15 0.0179(6) 0.0212(6) 0.0178(6) -0.0052(5) -0.0001(5) -0.0016(5)
C25 0.0268(7) 0.0269(7) 0.0231(7) -0.0124(6) 0.0011(6) -0.0054(6)
C35 0.0264(7) 0.0270(7) 0.0243(7) -0.0145(6) 0.0014(6) -0.0019(6)
C45 0.0202(6) 0.0233(7) 0.0190(6) -0.0063(5) 0.0008(5) 0.0001(5)
C55 0.0275(7) 0.0232(7) 0.0245(7) -0.0096(6) 0.0061(6) -0.0066(6)
C65 0.0224(7) 0.0233(7) 0.0259(7) -0.0104(5) 0.0042(5) -0.0054(5)
C75 0.0461(10) 0.0437(10) 0.0315(8) -0.0307(8) 0.0118(7) -0.0169(7)
C85 0.0739(14) 0.0657(13) 0.0293(9) -0.0463(12) -0.0068(9) -0.0077(9)
C95 0.0562(12) 0.0372(10) 0.0574(12) -0.0231(9) 0.0033(9) -0.0199(9)
C105 0.0265(7) 0.0281(7) 0.0209(7) -0.0093(6) 0.0051(5) 0.0001(6)
C115 0.0467(10) 0.0611(12) 0.0214(7) -0.0336(9) 0.0043(7) -0.0064(7)
C125 0.0289(8) 0.0452(9) 0.0227(7) -0.0183(7) 0.0028(6) 0.0002(7)
C135 0.038(3) 0.0323(19) 0.028(2) -0.022(2) 0.0126(16) -0.0112(15)
C145 0.063(4) 0.076(4) 0.045(2) -0.055(3) 0.021(2) -0.031(3)
C155 0.084(3) 0.0325(12) 0.054(4) -0.0331(15) 0.002(3) 0.002(3)
C13" 0.038(3) 0.0323(19) 0.028(2) -0.022(2) 0.0126(16) -0.0112(15)
C14" 0.063(4) 0.076(4) 0.045(2) -0.055(3) 0.021(2) -0.031(3)
C15" 0.084(3) 0.0325(12) 0.054(4) -0.0331(15) 0.002(3) 0.002(3)
C16 0.0146(6) 0.0246(7) 0.0170(6) -0.0045(5) 0.0004(5) -0.0030(5)
C26 0.0180(6) 0.0257(7) 0.0203(6) -0.0065(5) 0.0003(5) -0.0046(5)
C36 0.0220(7) 0.0294(7) 0.0220(7) -0.0085(6) -0.0032(5) -0.0060(6)
C46 0.0225(7) 0.0306(7) 0.0190(6) -0.0058(6) -0.0031(5) -0.0032(6)
C56 0.0261(7) 0.0238(7) 0.0230(7) -0.0071(6) -0.0026(5) -0.0003(5)
C66 0.0181(6) 0.0262(7) 0.0200(6) -0.0072(5) -0.0004(5) -0.0037(5)
C76 0.0258(7) 0.0263(7) 0.0243(7) -0.0100(6) -0.0042(6) -0.0033(6)
C86 0.0353(9) 0.0308(8) 0.0358(9) -0.0132(7) 0.0021(7) -0.0112(7)
C96 0.0408(10) 0.0397(10) 0.0484(11) -0.0211(8) 0.0152(8) -0.0090(8)
C106 0.0334(8) 0.0296(8) 0.0247(7) -0.0073(6) -0.0099(6) -0.0023(6)
C116 0.0383(9) 0.0362(9) 0.0233(8) -0.0001(7) -0.0025(7) -0.0011(6)
C126 0.0258(7) 0.0349(8) 0.0305(8) -0.0060(6) -0.0066(6) 0.0015(6)
C136 0.0266(7) 0.0257(7) 0.0249(7) -0.0104(6) -0.0049(6) -0.0037(6)
C146 0.0324(8) 0.0372(9) 0.0371(9) -0.0188(7) -0.0013(7) -0.0075(7)
C156 0.0349(9) 0.0386(9) 0.0382(9) -0.0148(7) 0.0012(7) -0.0154(7)
C17 0.067(3) 0.043(2) 0.086(4) -0.031(2) 0.002(3) 0.000(2)
C27 0.053(2) 0.0329(18) 0.0419(19) -0.0078(15) 0.0022(15) 0.0108(14)
C37 0.0401(19) 0.037(2) 0.032(2) 0.0039(16) -0.0039(18) -0.001(2)
C47 0.056(3) 0.049(3) 0.049(2) 0.014(2) -0.0247(19) -0.004(2)
C57 0.084(4) 0.056(3) 0.045(2) 0.024(2) -0.031(2) -0.011(2)
C67 0.091(4) 0.062(3) 0.0300(19) 0.019(3) 0.000(2) -0.0061(17)
C77 0.067(3) 0.058(3) 0.048(3) -0.001(2) 0.019(2) 0.017(3)
C17' 0.074(5) 0.058(4) 0.051(4) 0.017(3) 0.010(4) -0.001(3)
C27' 0.075(5) 0.035(3) 0.045(3) 0.016(3) 0.022(3) 0.012(3)
C37' 0.081(5) 0.049(4) 0.065(6) -0.028(4) 0.049(4) -0.001(4)
C47' 0.131(8) 0.096(6) 0.144(9) -0.078(6) 0.073(7) -0.025(6)
C57' 0.147(14) 0.067(6) 0.067(7) -0.047(9) 0.038(8) -0.010(5)
C67' 0.079(6) 0.082(7) 0.032(4) 0.023(6) 0.003(3) 0.004(4)
C77' 0.070(6) 0.088(8) 0.030(4) 0.044(5) -0.003(4) -0.003(5)
C18 0.041(8) 0.105(4) 0.0548(15) -0.018(5) 0.004(2) -0.029(2)
C28 0.0360(19) 0.058(2) 0.0275(17) -0.0193(17) 0.0040(14) -0.0191(16)
C38 0.049(7) 0.052(3) 0.0359(11) -0.028(5) -0.001(2) -0.0120(15)
C48 0.053(3) 0.087(4) 0.048(2) -0.042(3) -0.005(2) -0.009(2)
C58 0.041(8) 0.105(4) 0.0548(15) -0.018(5) 0.004(2) -0.029(2)
C68 0.061(3) 0.054(3) 0.041(2) -0.007(2) 0.0030(19) -0.0192(19)
C78 0.049(7) 0.052(3) 0.0359(11) -0.028(5) -0.001(2) -0.0120(15)
C19 0.086(6) 0.105(8) 0.088(5) -0.030(7) -0.028(4) -0.021(7)
C29 0.073(6) 0.084(7) 0.043(4) -0.042(6) -0.011(4) -0.030(5)
C39 0.091(12) 0.100(12) 0.040(6) -0.075(10) 0.027(7) -0.034(7)
C49 0.135(14) 0.056(6) 0.053(7) -0.026(8) 0.029(7) -0.015(5)
C59 0.081(7) 0.102(6) 0.099(7) -0.015(6) -0.022(5) -0.030(6)
C69 0.069(6) 0.116(7) 0.104(6) -0.063(6) 0.019(5) -0.048(5)
C79 0.070(4) 0.075(6) 0.041(3) -0.048(4) 0.014(2) -0.028(4)
C19' 0.085(6) 0.098(6) 0.090(5) -0.026(6) -0.031(4) -0.039(5)
C29' 0.075(6) 0.091(8) 0.052(5) -0.039(6) -0.011(4) -0.035(6)
C39' 0.070(4) 0.075(6) 0.041(3) -0.048(4) 0.014(2) -0.028(4)
C49' 0.085(19) 0.095(18) 0.035(10) -0.061(15) 0.003(9) -0.017(9)
C59' 0.085(6) 0.098(6) 0.090(5) -0.026(6) -0.031(4) -0.039(5)
C69' 0.069(6) 0.116(7) 0.104(6) -0.063(6) 0.019(5) -0.048(5)
C79' 0.070(4) 0.075(6) 0.041(3) -0.048(4) 0.014(2) -0.028(4)

loop_
_atom_type_symbol
_atom_type_description
_atom_type_scat_dispersion_real
_atom_type_scat_dispersion_imag
_atom_type_scat_source
C C 0.0033 0.0016 'International Tables Vol C Tables 4.2.6.8 and 6.1.1.4'
H H 0.0000 0.0000 'International Tables Vol C Tables 4.2.6.8 and 6.1.1.4'
N N 0.0061 0.0033 'International Tables Vol C Tables 4.2.6.8 and 6.1.1.4'
O O 0.0106 0.0060 'International Tables Vol C Tables 4.2.6.8 and 6.1.1.4'
Fe Fe 0.3463 0.8444 'International Tables Vol C Tables 4.2.6.8 and 6.1.1.4'

loop_
_geom_angle_atom_site_label_1
_geom_angle_atom_site_label_2
_geom_angle_atom_site_label_3
_geom_angle_site_symmetry_1
_geom_angle_site_symmetry_3
_geom_angle
_geom_angle_publ_flag
N11 Fe1 N21 . . 97.44(4) y
N11 Fe1 O2 . . 126.06(5) y
N21 Fe1 O2 . . 118.41(5) y
N11 Fe1 O1 . . 125.21(4) y
N21 Fe1 O1 . . 125.81(4) y
O2 Fe1 O1 . . 64.41(4) y
O3 Fe2 N14 . . 152.19(5) y
O3 Fe2 N24 . . 111.46(5) y
N14 Fe2 N24 . . 96.34(5) y
O1 C1 O2 . . 118.19(12) y
O1 C1 O3 . . 122.12(13) y
O2 C1 O3 . . 119.68(13) y
C1 O1 Fe1 . . 87.85(8) y
C1 O2 Fe1 . . 89.54(8) y
C1 O3 Fe2 . . 138.24(11) y
C21 N11 C12 . . 128.05(11) ?
C21 N11 Fe1 . . 123.30(9) y
C12 N11 Fe1 . . 108.05(8) y
C41 N21 C13 . . 126.17(11) ?
C41 N21 Fe1 . . 123.05(9) y
C13 N21 Fe1 . . 110.10(8) y
C61 C11 C81 . . 106.25(13) ?
C61 C11 C71 . . 107.21(13) ?
C81 C11 C71 . . 108.70(13) ?
C61 C11 C21 . . 116.66(12) ?
C81 C11 C21 . . 108.52(12) ?
C71 C11 C21 . . 109.25(12) ?
N11 C21 C31 . . 120.91(12) ?
N11 C21 C11 . . 125.96(12) ?
C31 C21 C11 . . 113.12(12) ?
C41 C31 C21 . . 133.97(12) ?
C41 C31 H31A . . 113.0 ?
C21 C31 H31A . . 113.0 ?
N21 C41 C31 . . 121.26(12) ?
N21 C41 C51 . . 125.63(12) ?
C31 C41 C51 . . 113.07(11) ?
C111 C51 C101 . . 106.76(13) ?
C111 C51 C91 . . 106.34(12) ?
C101 C51 C91 . . 109.55(13) ?
C111 C51 C41 . . 117.39(11) ?
C101 C51 C41 . . 107.24(11) ?
C91 C51 C41 . . 109.39(12) ?
C11 C61 H61A . . 109.5 ?
C11 C61 H61B . . 109.5 ?
H61A C61 H61B . . 109.5 ?
C11 C61 H61C . . 109.5 ?
H61A C61 H61C . . 109.5 ?
H61B C61 H61C . . 109.5 ?
C11 C71 H71A . . 109.5 ?
C11 C71 H71B . . 109.5 ?
H71A C71 H71B . . 109.5 ?
C11 C71 H71C . . 109.5 ?
H71A C71 H71C . . 109.5 ?
H71B C71 H71C . . 109.5 ?
C11 C81 H81A . . 109.5 ?
C11 C81 H81B . . 109.5 ?
H81A C81 H81B . . 109.5 ?
C11 C81 H81C . . 109.5 ?
H81A C81 H81C . . 109.5 ?
H81B C81 H81C . . 109.5 ?
C51 C91 H91A . . 109.5 ?
C51 C91 H91B . . 109.5 ?
H91A C91 H91B . . 109.5 ?
C51 C91 H91C . . 109.5 ?
H91A C91 H91C . . 109.5 ?
H91B C91 H91C . . 109.5 ?
C51 C101 H10A . . 109.5 ?
C51 C101 H10B . . 109.5 ?
H10A C101 H10B . . 109.5 ?
C51 C101 H10C . . 109.5 ?
H10A C101 H10C . . 109.5 ?
H10B C101 H10C . . 109.5 ?
C51 C111 H11A . . 109.5 ?
C51 C111 H11B . . 109.5 ?
H11A C111 H11B . . 109.5 ?
C51 C111 H11C . . 109.5 ?
H11A C111 H11C . . 109.5 ?
H11B C111 H11C . . 109.5 ?
C62 C12 C22 . . 120.00(12) ?
C62 C12 N11 . . 120.04(12) ?
C22 C12 N11 . . 119.40(12) ?
C32 C22 C12 . . 118.54(12) ?
C32 C22 C72 . . 119.34(13) ?
C12 C22 C72 . . 122.05(13) ?
C42 C32 C22 . . 122.79(13) ?
C42 C32 H32A . . 118.6 ?
C22 C32 H32A . . 118.6 ?
C52 C42 C32 . . 117.45(13) ?
C52 C42 C102 . . 122.92(12) ?
C32 C42 C102 . . 119.63(12) ?
C42 C52 C62 . . 122.52(13) ?
C42 C52 H52A . . 118.7 ?
C62 C52 H52A . . 118.7 ?
C52 C62 C12 . . 118.64(12) ?
C52 C62 C132 . . 118.49(12) ?
C12 C62 C132 . . 122.87(12) ?
C22 C72 C92 . . 109.55(14) ?
C22 C72 C82 . . 113.42(13) ?
C92 C72 C82 . . 109.76(14) ?
C22 C72 H72A . . 108.0 ?
C92 C72 H72A . . 108.0 ?
C82 C72 H72A . . 108.0 ?
C72 C82 H82A . . 109.5 ?
C72 C82 H82B . . 109.5 ?
H82A C82 H82B . . 109.5 ?
C72 C82 H82C . . 109.5 ?
H82A C82 H82C . . 109.5 ?
H82B C82 H82C . . 109.5 ?
C72 C92 H92A . . 109.5 ?
C72 C92 H92B . . 109.5 ?
H92A C92 H92B . . 109.5 ?
C72 C92 H92C . . 109.5 ?
H92A C92 H92C . . 109.5 ?
H92B C92 H92C . . 109.5 ?
C42 C102 C112 . . 111.23(12) ?
C42 C102 C122 . . 113.90(12) ?
C112 C102 C122 . . 110.21(13) ?
C42 C102 H10D . . 107.0 ?
C112 C102 H10D . . 107.0 ?
C122 C102 H10D . . 107.0 ?
C102 C112 H11D . . 109.5 ?
C102 C112 H11E . . 109.5 ?
H11D C112 H11E . . 109.5 ?
C102 C112 H11F . . 109.5 ?
H11D C112 H11F . . 109.5 ?
H11E C112 H11F . . 109.5 ?
C102 C122 H12A . . 109.5 ?
C102 C122 H12B . . 109.5 ?
H12A C122 H12B . . 109.5 ?
C102 C122 H12C . . 109.5 ?
H12A C122 H12C . . 109.5 ?
H12B C122 H12C . . 109.5 ?
C62 C132 C152 . . 111.88(12) ?
C62 C132 C142 . . 111.62(11) ?
C152 C132 C142 . . 109.54(12) ?
C62 C132 H13A . . 107.9 ?
C152 C132 H13A . . 107.9 ?
C142 C132 H13A . . 107.9 ?
C132 C142 H14A . . 109.5 ?
C132 C142 H14B . . 109.5 ?
H14A C142 H14B . . 109.5 ?
C132 C142 H14C . . 109.5 ?
H14A C142 H14C . . 109.5 ?
H14B C142 H14C . . 109.5 ?
C132 C152 H15A . . 109.5 ?
C132 C152 H15B . . 109.5 ?
H15A C152 H15B . . 109.5 ?
C132 C152 H15C . . 109.5 ?
H15A C152 H15C . . 109.5 ?
H15B C152 H15C . . 109.5 ?
C23 C13 C63 . . 120.28(12) ?
C23 C13 N21 . . 118.92(12) ?
C63 C13 N21 . . 120.54(12) ?
C33 C23 C13 . . 118.65(14) ?
C33 C23 C73 . . 118.84(13) ?
C13 C23 C73 . . 122.50(13) ?
C43 C33 C23 . . 122.26(14) ?
C43 C33 H33A . . 118.9 ?
C23 C33 H33A . . 118.9 ?
C53 C43 C33 . . 117.40(14) ?
C53 C43 C10" . . 114.4(7) ?
C33 C43 C10" . . 128.2(7) ?
C53 C43 C10' . . 131.8(3) ?
C33 C43 C10' . . 109.5(3) ?
C53 C43 C103 . . 117.8(3) ?
C33 C43 C103 . . 124.7(3) ?
C43 C53 C63 . . 123.25(15) ?
C43 C53 H53A . . 118.4 ?
C63 C53 H53A . . 118.4 ?
C53 C63 C13 . . 117.94(14) ?
C53 C63 C133 . . 118.67(13) ?
C13 C63 C133 . . 123.37(13) ?
C23 C73 C83 . . 110.03(14) ?
C23 C73 C93 . . 112.44(14) ?
C83 C73 C93 . . 110.18(13) ?
C23 C73 H73A . . 108.0 ?
C83 C73 H73A . . 108.0 ?
C93 C73 H73A . . 108.0 ?
C73 C83 H83A . . 109.5 ?
C73 C83 H83B . . 109.5 ?
H83A C83 H83B . . 109.5 ?
C73 C83 H83C . . 109.5 ?
H83A C83 H83C . . 109.5 ?
H83B C83 H83C . . 109.5 ?
C73 C93 H93A . . 109.5 ?
C73 C93 H93B . . 109.5 ?
H93A C93 H93B . . 109.5 ?
C73 C93 H93C . . 109.5 ?
H93A C93 H93C . . 109.5 ?
H93B C93 H93C . . 109.5 ?
C123 C103 C113 . . 110.2(8) ?
C123 C103 C43 . . 114.3(4) ?
C113 C103 C43 . . 108.3(7) ?
C123 C103 H10E . . 107.9 ?
C113 C103 H10E . . 107.9 ?
C43 C103 H10E . . 107.9 ?
C11' C10' C43 . . 115.3(15) ?
C11' C10' C12' . . 109.0(10) ?
C43 C10' C12' . . 97.7(4) ?
C11' C10' H10K . . 111.4 ?
C43 C10' H10K . . 111.4 ?
C12' C10' H10K . . 111.4 ?
C12" C10" C11" . . 110.6(10) ?
C12" C10" C43 . . 107.8(8) ?
C11" C10" C43 . . 107.4(9) ?
C12" C10" H10L . . 110.3 ?
C11" C10" H10L . . 110.3 ?
C43 C10" H10L . . 110.3 ?
C63 C133 C143 . . 111.34(14) ?
C63 C133 C153 . . 112.20(13) ?
C143 C133 C153 . . 109.41(14) ?
C63 C133 H13B . . 107.9 ?
C143 C133 H13B . . 107.9 ?
C153 C133 H13B . . 107.9 ?
C133 C143 H14D . . 109.5 ?
C133 C143 H14E . . 109.5 ?
H14D C143 H14E . . 109.5 ?
C133 C143 H14F . . 109.5 ?
H14D C143 H14F . . 109.5 ?
H14E C143 H14F . . 109.5 ?
C133 C153 H15D . . 109.5 ?
C133 C153 H15E . . 109.5 ?
H15D C153 H15E . . 109.5 ?
C133 C153 H15F . . 109.5 ?
H15D C153 H15F . . 109.5 ?
H15E C153 H15F . . 109.5 ?
C24 N14 C15 . . 126.02(11) ?
C24 N14 Fe2 . . 124.38(9) y
C15 N14 Fe2 . . 109.48(8) y
C44 N24 C16 . . 128.77(11) ?
C44 N24 Fe2 . . 124.31(9) y
C16 N24 Fe2 . . 106.86(8) y
C64 C14 C74 . . 105.56(16) ?
C64 C14 C84 . . 107.20(16) ?
C74 C14 C84 . . 108.83(17) ?
C64 C14 C24 . . 118.67(16) ?
C74 C14 C24 . . 108.88(15) ?
C84 C14 C24 . . 107.39(15) ?
C74' C14' C64' . . 106.6(7) ?
C74' C14' C84' . . 108.2(7) ?
C64' C14' C84' . . 106.3(7) ?
C74' C14' C24 . . 113.8(7) ?
C64' C14' C24 . . 116.0(7) ?
C84' C14' C24 . . 105.5(7) ?
N14 C24 C34 . . 121.24(12) ?
N14 C24 C14 . . 124.57(13) ?
C34 C24 C14 . . 114.16(13) ?
N14 C24 C14' . . 125.5(4) ?
C34 C24 C14' . . 112.6(4) ?
C24 C34 C44 . . 132.91(12) ?
C24 C34 H34A . . 113.5 ?
C44 C34 H34A . . 113.5 ?
N24 C44 C34 . . 120.69(12) ?
N24 C44 C54 . . 125.52(12) ?
C34 C44 C54 . . 113.78(11) ?
C114 C54 C94 . . 106.60(11) ?
C114 C54 C104 . . 106.52(11) ?
C94 C54 C104 . . 110.11(11) ?
C114 C54 C44 . . 116.52(11) ?
C94 C54 C44 . . 109.35(11) ?
C104 C54 C44 . . 107.65(11) ?
C14' C64' H64D . . 109.5 ?
C14' C64' H64E . . 109.5 ?
H64D C64' H64E . . 109.5 ?
C14' C64' H64F . . 109.5 ?
H64D C64' H64F . . 109.5 ?
H64E C64' H64F . . 109.5 ?
C14' C74' H74D . . 110.8 ?
C14' C74' H74E . . 106.1 ?
H74D C74' H74E . . 109.5 ?
C14' C74' H74F . . 111.4 ?
H74D C74' H74F . . 109.5 ?
H74E C74' H74F . . 109.5 ?
C14' C84' H84D . . 109.5 ?
C14' C84' H84E . . 109.5 ?
H84D C84' H84E . . 109.5 ?
C14' C84' H84F . . 109.5 ?
H84D C84' H84F . . 109.5 ?
H84E C84' H84F . . 109.5 ?
C54 C94 H94A . . 109.5 ?
C54 C94 H94B . . 109.5 ?
H94A C94 H94B . . 109.5 ?
C54 C94 H94C . . 109.5 ?
H94A C94 H94C . . 109.5 ?
H94B C94 H94C . . 109.5 ?
C54 C104 H10F . . 109.5 ?
C54 C104 H10G . . 109.5 ?
H10F C104 H10G . . 109.5 ?
C54 C104 H10H . . 109.5 ?
H10F C104 H10H . . 109.5 ?
H10G C104 H10H . . 109.5 ?
C54 C114 H11J . . 109.5 ?
C54 C114 H11K . . 109.5 ?
H11J C114 H11K . . 109.5 ?
C54 C114 H11L . . 109.5 ?
H11J C114 H11L . . 109.5 ?
H11K C114 H11L . . 109.5 ?
C25 C15 C65 . . 120.32(12) ?
C25 C15 N14 . . 119.89(12) ?
C65 C15 N14 . . 119.52(12) ?
C35 C25 C15 . . 118.48(13) ?
C35 C25 C75 . . 119.50(13) ?
C15 C25 C75 . . 122.02(13) ?
C45 C35 C25 . . 122.44(13) ?
C45 C35 H35A . . 118.8 ?
C25 C35 H35A . . 118.8 ?
C35 C45 C55 . . 117.33(12) ?
C35 C45 C105 . . 123.88(13) ?
C55 C45 C105 . . 118.80(13) ?
C65 C55 C45 . . 122.73(13) ?
C65 C55 H55A . . 118.6 ?
C45 C55 H55A . . 118.6 ?
C55 C65 C15 . . 118.44(12) ?
C55 C65 C13" . . 121.4(4) ?
C15 C65 C13" . . 119.8(4) ?
C55 C65 C135 . . 119.3(5) ?
C15 C65 C135 . . 121.7(5) ?
C25 C75 C95 . . 112.83(14) ?
C25 C75 C85 . . 110.00(15) ?
C95 C75 C85 . . 110.37(14) ?
C25 C75 H75A . . 107.8 ?
C95 C75 H75A . . 107.8 ?
C85 C75 H75A . . 107.8 ?
C75 C85 H85A . . 109.5 ?
C75 C85 H85B . . 109.5 ?
H85A C85 H85B . . 109.5 ?
C75 C85 H85C . . 109.5 ?
H85A C85 H85C . . 109.5 ?
H85B C85 H85C . . 109.5 ?
C75 C95 H95A . . 109.5 ?
C75 C95 H95B . . 109.5 ?
H95A C95 H95B . . 109.5 ?
C75 C95 H95C . . 109.5 ?
H95A C95 H95C . . 109.5 ?
H95B C95 H95C . . 109.5 ?
C45 C105 C125 . . 114.40(13) ?
C45 C105 C115 . . 110.21(12) ?
C125 C105 C115 . . 109.71(12) ?
C45 C105 H10I . . 107.4 ?
C125 C105 H10I . . 107.4 ?
C115 C105 H10I . . 107.4 ?
C105 C115 H11M . . 109.5 ?
C105 C115 H11N . . 109.5 ?
H11M C115 H11N . . 109.5 ?
C105 C115 H11O . . 109.5 ?
H11M C115 H11O . . 109.5 ?
H11N C115 H11O . . 109.5 ?
C105 C125 H12G . . 109.5 ?
C105 C125 H12H . . 109.5 ?
H12G C125 H12H . . 109.5 ?
C105 C125 H12I . . 109.5 ?
H12G C125 H12I . . 109.5 ?
H12H C125 H12I . . 109.5 ?
C155 C135 C65 . . 106.6(6) ?
C155 C135 C145 . . 111.3(6) ?
C65 C135 C145 . . 116.4(6) ?
C155 C135 H13C . . 107.4 ?
C65 C135 H13C . . 107.4 ?
C145 C135 H13C . . 107.4 ?
C65 C13" C15" . . 112.9(5) ?
C65 C13" C14" . . 111.0(5) ?
C15" C13" C14" . . 110.5(5) ?
C65 C13" H13D . . 107.4 ?
C15" C13" H13D . . 107.4 ?
C14" C13" H13D . . 107.4 ?
C26 C16 C66 . . 120.59(12) ?
C26 C16 N24 . . 119.12(12) ?
C66 C16 N24 . . 119.40(12) ?
C36 C26 C16 . . 118.52(13) ?
C36 C26 C76 . . 119.33(12) ?
C16 C26 C76 . . 122.10(12) ?
C46 C36 C26 . . 122.45(13) ?
C46 C36 H36A . . 118.8 ?
C26 C36 H36A . . 118.8 ?
C36 C46 C56 . . 117.70(13) ?
C36 C46 C106 . . 120.89(13) ?
C56 C46 C106 . . 121.34(13) ?
C66 C56 C46 . . 122.51(13) ?
C66 C56 H56A . . 118.7 ?
C46 C56 H56A . . 118.7 ?
C56 C66 C16 . . 118.21(13) ?
C56 C66 C136 . . 119.15(13) ?
C16 C66 C136 . . 122.61(12) ?
C26 C76 C96 . . 110.42(13) ?
C26 C76 C86 . . 112.48(12) ?
C96 C76 C86 . . 110.03(13) ?
C26 C76 H76A . . 107.9 ?
C96 C76 H76A . . 107.9 ?
C86 C76 H76A . . 107.9 ?
C76 C86 H86A . . 109.5 ?
C76 C86 H86B . . 109.5 ?
H86A C86 H86B . . 109.5 ?
C76 C86 H86C . . 109.5 ?
H86A C86 H86C . . 109.5 ?
H86B C86 H86C . . 109.5 ?
C76 C96 H96A . . 109.5 ?
C76 C96 H96B . . 109.5 ?
H96A C96 H96B . . 109.5 ?
C76 C96 H96C . . 109.5 ?
H96A C96 H96C . . 109.5 ?
H96B C96 H96C . . 109.5 ?
C116 C106 C46 . . 112.75(13) ?
C116 C106 C126 . . 111.38(13) ?
C46 C106 C126 . . 110.30(12) ?
C116 C106 H10J . . 107.4 ?
C46 C106 H10J . . 107.4 ?
C126 C106 H10J . . 107.4 ?
C106 C116 H11P . . 109.5 ?
C106 C116 H11Q . . 109.5 ?
H11P C116 H11Q . . 109.5 ?
C106 C116 H11R . . 109.5 ?
H11P C116 H11R . . 109.5 ?
H11Q C116 H11R . . 109.5 ?
C106 C126 H12J . . 109.5 ?
C106 C126 H12K . . 109.5 ?
H12J C126 H12K . . 109.5 ?
C106 C126 H12L . . 109.5 ?
H12J C126 H12L . . 109.5 ?
H12K C126 H12L . . 109.5 ?
C66 C136 C146 . . 111.70(12) ?
C66 C136 C156 . . 110.26(12) ?
C146 C136 C156 . . 110.14(13) ?
C66 C136 H13E . . 108.2 ?
C146 C136 H13E . . 108.2 ?
C156 C136 H13E . . 108.2 ?
C136 C146 H14M . . 109.5 ?
C136 C146 H14N . . 109.5 ?
H14M C146 H14N . . 109.5 ?
C136 C146 H14O . . 109.5 ?
H14M C146 H14O . . 109.5 ?
H14N C146 H14O . . 109.5 ?
C136 C156 H15M . . 109.5 ?
C136 C156 H15N . . 109.5 ?
H15M C156 H15N . . 109.5 ?
C136 C156 H15O . . 109.5 ?
H15M C156 H15O . . 109.5 ?
H15N C156 H15O . . 109.5 ?
C77 C27 C37 . . 116.7(5) ?
C77 C27 C17 . . 122.6(5) ?
C37 C27 C17 . . 120.6(4) ?
C47 C37 C27 . . 121.0(5) ?
C47 C37 H37 . . 119.5 ?
C27 C37 H37 . . 119.5 ?
C37 C47 C57 . . 121.7(6) ?
C37 C47 H47 . . 119.2 ?
C57 C47 H47 . . 119.2 ?
C67 C57 C47 . . 118.3(5) ?
C67 C57 H57 . . 120.9 ?
C47 C57 H57 . . 120.9 ?
C57 C67 C77 . . 121.0(5) ?
C57 C67 H67 . . 119.5 ?
C77 C67 H67 . . 119.5 ?
C67 C77 C27 . . 121.1(6) ?
C67 C77 H77 . . 119.5 ?
C27 C77 H77 . . 119.5 ?
C37' C27' C77' . . 116.1(7) ?
C37' C27' C17' . . 121.9(7) ?
C77' C27' C17' . . 122.1(7) ?
C47' C37' C27' . . 123.3(8) ?
C47' C37' H37' . . 118.4 ?
C27' C37' H37' . . 118.4 ?
C37' C47' C57' . . 119.6(8) ?
C37' C47' H47' . . 120.2 ?
C57' C47' H47' . . 120.2 ?
C67' C57' C47' . . 119.0(9) ?
C67' C57' H57' . . 120.5 ?
C47' C57' H57' . . 120.5 ?
C57' C67' C77' . . 121.5(8) ?
C57' C67' H67' . . 119.3 ?
C77' C67' H67' . . 119.3 ?
C67' C77' C27' . . 120.6(9) ?
C67' C77' H77' . . 119.7 ?
C27' C77' H77' . . 119.7 ?
C78 C28 C38 . . 121.2(19) ?
C78 C28 C18 . . 119.4(11) ?
C38 C28 C18 . . 119.4(11) ?
C28 C38 C48 . . 119.7(12) ?
C28 C38 H38 . . 120.1 ?
C48 C38 H38 . . 120.1 ?
C58 C48 C38 . . 120.7(11) ?
C58 C48 H48 . . 119.6 ?
C38 C48 H48 . . 119.6 ?
C48 C58 C68 . . 119.2(17) ?
C48 C58 H58 . . 120.4 ?
C68 C58 H58 . . 120.4 ?
C58 C68 C78 . . 119.9(10) ?
C58 C68 H68 . . 120.0 ?
C78 C68 H68 . . 120.0 ?
C28 C78 C68 . . 119.3(12) ?
C28 C78 H78 . . 120.4 ?
C68 C78 H78 . . 120.4 ?
C29 C19 H19A . . 109.5 ?
C29 C19 H19B . . 109.5 ?
H19A C19 H19B . . 109.5 ?
C29 C19 H19C . . 109.5 ?
H19A C19 H19C . . 109.5 ?
H19B C19 H19C . . 109.5 ?
C79 C29 C39 . . 119.6(10) ?
C79 C29 C19 . . 118.6(11) ?
C39 C29 C19 . . 121.8(10) ?
C49 C39 C29 . . 119.4(11) ?
C49 C39 H39 . . 120.3 ?
C29 C39 H39 . . 120.3 ?
C39 C49 C59 . . 121.4(12) ?
C39 C49 H49 . . 119.3 ?
C59 C49 H49 . . 119.3 ?
C69 C59 C49 . . 118.4(10) ?
C69 C59 H59 . . 120.8 ?
C49 C59 H59 . . 120.8 ?
C79 C69 C59 . . 120.1(11) ?
C79 C69 H69 . . 120.0 ?
C59 C69 H69 . . 120.0 ?
C69 C79 C29 . . 121.2(12) ?
C69 C79 H79 . . 119.4 ?
C29 C79 H79 . . 119.4 ?
C29' C19' H19D . . 109.5 ?
C29' C19' H19E . . 109.5 ?
H19D C19' H19E . . 109.5 ?
C29' C19' H19F . . 109.5 ?
H19D C19' H19F . . 109.5 ?
H19E C19' H19F . . 109.5 ?
C39' C29' C79' . . 121.5(14) ?
C39' C29' C19' . . 122.9(15) ?
C79' C29' C19' . . 115.6(16) ?
C29' C39' C49' . . 118.6(16) ?
C29' C39' H39' . . 120.7 ?
C49' C39' H39' . . 120.7 ?
C59' C49' C39' . . 119.8(16) ?
C59' C49' H49' . . 120.1 ?
C39' C49' H49' . . 120.1 ?
C49' C59' C69' . . 121.4(16) ?
C49' C59' H59' . . 119.3 ?
C69' C59' H59' . . 119.3 ?
C79' C69' C59' . . 118.6(16) ?
C79' C69' H69' . . 120.7 ?
C59' C69' H69' . . 120.7 ?
C69' C79' C29' . . 120.1(16) ?
C69' C79' H79' . . 120.0 ?
C29' C79' H79' . . 120.0 ?

loop_
_geom_bond_atom_site_label_1
_geom_bond_atom_site_label_2
_geom_bond_site_symmetry_2
_geom_bond_distance
_geom_bond_publ_flag
Fe1 N11 . 1.9754(11) y
Fe1 N21 . 1.9763(11) y
Fe1 O2 . 2.0293(10) y
Fe1 O1 . 2.0692(10) y
Fe2 O3 . 1.8563(11) y
Fe2 N14 . 1.9427(11) y
Fe2 N24 . 1.9816(11) y
C1 O1 . 1.2715(17) y
C1 O2 . 1.2745(17) y
C1 O3 . 1.2897(17) y
N11 C21 . 1.3378(17) ?
N11 C12 . 1.4398(17) ?
N21 C41 . 1.3363(16) ?
N21 C13 . 1.4400(16) ?
C11 C61 . 1.535(2) ?
C11 C81 . 1.540(2) ?
C11 C71 . 1.545(2) ?
C11 C21 . 1.5605(18) ?
C21 C31 . 1.4091(19) ?
C31 C41 . 1.4080(19) ?
C31 H31A . 0.9500 ?
C41 C51 . 1.5637(19) ?
C51 C111 . 1.536(2) ?
C51 C101 . 1.541(2) ?
C51 C91 . 1.542(2) ?
C61 H61A . 0.9800 ?
C61 H61B . 0.9800 ?
C61 H61C . 0.9800 ?
C71 H71A . 0.9800 ?
C71 H71B . 0.9800 ?
C71 H71C . 0.9800 ?
C81 H81A . 0.9800 ?
C81 H81B . 0.9800 ?
C81 H81C . 0.9800 ?
C91 H91A . 0.9800 ?
C91 H91B . 0.9800 ?
C91 H91C . 0.9800 ?
C101 H10A . 0.9800 ?
C101 H10B . 0.9800 ?
C101 H10C . 0.9800 ?
C111 H11A . 0.9800 ?
C111 H11B . 0.9800 ?
C111 H11C . 0.9800 ?
C12 C62 . 1.4093(18) ?
C12 C22 . 1.4114(19) ?
C22 C32 . 1.392(2) ?
C22 C72 . 1.5228(19) ?
C32 C42 . 1.390(2) ?
C32 H32A . 0.9500 ?
C42 C52 . 1.3893(19) ?
C42 C102 . 1.5171(19) ?
C52 C62 . 1.3969(19) ?
C52 H52A . 0.9500 ?
C62 C132 . 1.5249(18) ?
C72 C92 . 1.530(2) ?
C72 C82 . 1.531(2) ?
C72 H72A . 1.0000 ?
C82 H82A . 0.9800 ?
C82 H82B . 0.9800 ?
C82 H82C . 0.9800 ?
C92 H92A . 0.9800 ?
C92 H92B . 0.9800 ?
C92 H92C . 0.9800 ?
C102 C112 . 1.526(2) ?
C102 C122 . 1.529(2) ?
C102 H10D . 1.0000 ?
C112 H11D . 0.9800 ?
C112 H11E . 0.9800 ?
C112 H11F . 0.9800 ?
C122 H12A . 0.9800 ?
C122 H12B . 0.9800 ?
C122 H12C . 0.9800 ?
C132 C152 . 1.532(2) ?
C132 C142 . 1.535(2) ?
C132 H13A . 1.0000 ?
C142 H14A . 0.9800 ?
C142 H14B . 0.9800 ?
C142 H14C . 0.9800 ?
C152 H15A . 0.9800 ?
C152 H15B . 0.9800 ?
C152 H15C . 0.9800 ?
C13 C23 . 1.4025(19) ?
C13 C63 . 1.4106(19) ?
C23 C33 . 1.398(2) ?
C23 C73 . 1.520(2) ?
C33 C43 . 1.392(2) ?
C33 H33A . 0.9500 ?
C43 C53 . 1.379(2) ?
C43 C10" . 1.539(7) ?
C43 C10' . 1.542(6) ?
C43 C103 . 1.545(4) ?
C53 C63 . 1.395(2) ?
C53 H53A . 0.9500 ?
C63 C133 . 1.518(2) ?
C73 C83 . 1.528(2) ?
C73 C93 . 1.533(2) ?
C73 H73A . 1.0000 ?
C83 H83A . 0.9800 ?
C83 H83B . 0.9800 ?
C83 H83C . 0.9800 ?
C93 H93A . 0.9800 ?
C93 H93B . 0.9800 ?
C93 H93C . 0.9800 ?
C103 C123 . 1.522(5) ?
C103 C113 . 1.529(6) ?
C103 H10E . 1.0000 ?
C113 H11G . 0.9800 ?
C113 H11H . 0.9800 ?
C113 H11I . 0.9800 ?
C123 H12D . 0.9800 ?
C123 H12E . 0.9800 ?
C123 H12F . 0.9800 ?
C10' C11' . 1.524(8) ?
C10' C12' . 1.546(6) ?
C10' H10K . 1.0000 ?
C11' H11S . 0.9800 ?
C11' H11T . 0.9800 ?
C11' H11U . 0.9800 ?
C12' H12M . 0.9800 ?
C12' H12N . 0.9800 ?
C12' H12O . 0.9800 ?
C10" C12" . 1.523(7) ?
C10" C11" . 1.524(8) ?
C10" H10L . 1.0000 ?
C11" H11V . 0.9800 ?
C11" H11W . 0.9800 ?
C11" H11X . 0.9800 ?
C12" H12P . 0.9800 ?
C12" H12Q . 0.9800 ?
C12" H12R . 0.9800 ?
C133 C143 . 1.534(2) ?
C133 C153 . 1.536(2) ?
C133 H13B . 1.0000 ?
C143 H14D . 0.9800 ?
C143 H14E . 0.9800 ?
C143 H14F . 0.9800 ?
C153 H15D . 0.9800 ?
C153 H15E . 0.9800 ?
C153 H15F . 0.9800 ?
N14 C24 . 1.3440(17) ?
N14 C15 . 1.4397(16) ?
N24 C44 . 1.3286(17) ?
N24 C16 . 1.4413(17) ?
C14 C64 . 1.533(3) ?
C14 C74 . 1.538(3) ?
C14 C84 . 1.548(3) ?
C14 C24 . 1.563(2) ?
C14' C74' . 1.544(7) ?
C14' C64' . 1.546(7) ?
C14' C84' . 1.547(7) ?
C14' C24 . 1.575(8) ?
C24 C34 . 1.4012(18) ?
C34 C44 . 1.4110(19) ?
C34 H34A . 0.9500 ?
C44 C54 . 1.5560(18) ?
C54 C114 . 1.5343(19) ?
C54 C94 . 1.540(2) ?
C54 C104 . 1.5429(19) ?
C64 H64A . 0.9800 ?
C64 H64B . 0.9800 ?
C64 H64C . 0.9800 ?
C74 H74A . 0.9800 ?
C74 H74B . 0.9800 ?
C74 H74C . 0.9800 ?
C84 H84A . 0.9800 ?
C84 H84B . 0.9800 ?
C84 H84C . 0.9800 ?
C64' H64D . 0.9800 ?
C64' H64E . 0.9800 ?
C64' H64F . 0.9800 ?
C74' H74D . 0.9800 ?
C74' H74E . 0.9800 ?
C74' H74F . 0.9800 ?
C84' H84D . 0.9800 ?
C84' H84E . 0.9800 ?
C84' H84F . 0.9800 ?
C94 H94A . 0.9800 ?
C94 H94B . 0.9800 ?
C94 H94C . 0.9800 ?
C104 H10F . 0.9800 ?
C104 H10G . 0.9800 ?
C104 H10H . 0.9800 ?
C114 H11J . 0.9800 ?
C114 H11K . 0.9800 ?
C114 H11L . 0.9800 ?
C15 C25 . 1.4016(19) ?
C15 C65 . 1.4037(19) ?
C25 C35 . 1.3989(19) ?
C25 C75 . 1.520(2) ?
C35 C45 . 1.382(2) ?
C35 H35A . 0.9500 ?
C45 C55 . 1.3937(19) ?
C45 C105 . 1.5171(19) ?
C55 C65 . 1.3866(19) ?
C55 H55A . 0.9500 ?
C65 C13" . 1.523(5) ?
C65 C135 . 1.528(6) ?
C75 C95 . 1.530(3) ?
C75 C85 . 1.532(3) ?
C75 H75A . 1.0000 ?
C85 H85A . 0.9800 ?
C85 H85B . 0.9800 ?
C85 H85C . 0.9800 ?
C95 H95A . 0.9800 ?
C95 H95B . 0.9800 ?
C95 H95C . 0.9800 ?
C105 C125 . 1.522(2) ?
C105 C115 . 1.534(2) ?
C105 H10I . 1.0000 ?
C115 H11M . 0.9800 ?
C115 H11N . 0.9800 ?
C115 H11O . 0.9800 ?
C125 H12G . 0.9800 ?
C125 H12H . 0.9800 ?
C125 H12I . 0.9800 ?
C135 C155 . 1.523(6) ?
C135 C145 . 1.531(6) ?
C135 H13C . 1.0000 ?
C145 H14G . 0.9800 ?
C145 H14H . 0.9800 ?
C145 H14I . 0.9800 ?
C155 H15G . 0.9800 ?
C155 H15H . 0.9800 ?
C155 H15I . 0.9800 ?
C13" C15" . 1.526(5) ?
C13" C14" . 1.532(6) ?
C13" H13D . 1.0000 ?
C14" H14J . 0.9800 ?
C14" H14K . 0.9800 ?
C14" H14L . 0.9800 ?
C15" H15J . 0.9800 ?
C15" H15K . 0.9800 ?
C15" H15L . 0.9800 ?
C16 C26 . 1.4038(19) ?
C16 C66 . 1.4066(19) ?
C26 C36 . 1.3904(19) ?
C26 C76 . 1.520(2) ?
C36 C46 . 1.384(2) ?
C36 H36A . 0.9500 ?
C46 C56 . 1.392(2) ?
C46 C106 . 1.517(2) ?
C56 C66 . 1.3906(19) ?
C56 H56A . 0.9500 ?
C66 C136 . 1.5236(19) ?
C76 C96 . 1.527(2) ?
C76 C86 . 1.528(2) ?
C76 H76A . 1.0000 ?
C86 H86A . 0.9800 ?
C86 H86B . 0.9800 ?
C86 H86C . 0.9800 ?
C96 H96A . 0.9800 ?
C96 H96B . 0.9800 ?
C96 H96C . 0.9800 ?
C106 C116 . 1.516(2) ?
C106 C126 . 1.528(2) ?
C106 H10J . 1.0000 ?
C116 H11P . 0.9800 ?
C116 H11Q . 0.9800 ?
C116 H11R . 0.9800 ?
C126 H12J . 0.9800 ?
C126 H12K . 0.9800 ?
C126 H12L . 0.9800 ?
C136 C146 . 1.533(2) ?
C136 C156 . 1.534(2) ?
C136 H13E . 1.0000 ?
C146 H14M . 0.9800 ?
C146 H14N . 0.9800 ?
C146 H14O . 0.9800 ?
C156 H15M . 0.9800 ?
C156 H15N . 0.9800 ?
C156 H15O . 0.9800 ?
C17 C27 . 1.504(6) ?
C17 H17A . 0.9800 ?
C17 H17B . 0.9800 ?
C17 H17C . 0.9800 ?
C27 C77 . 1.395(7) ?
C27 C37 . 1.396(6) ?
C37 C47 . 1.362(7) ?
C37 H37 . 0.9500 ?
C47 C57 . 1.382(7) ?
C47 H47 . 0.9500 ?
C57 C67 . 1.360(8) ?
C57 H57 . 0.9500 ?
C67 C77 . 1.385(8) ?
C67 H67 . 0.9500 ?
C77 H77 . 0.9500 ?
C17' C27' . 1.498(8) ?
C17' H17D . 0.9800 ?
C17' H17E . 0.9800 ?
C17' H17F . 0.9800 ?
C27' C37' . 1.384(10) ?
C27' C77' . 1.403(8) ?
C37' C47' . 1.360(10) ?
C37' H37' . 0.9500 ?
C47' C57' . 1.384(9) ?
C47' H47' . 0.9500 ?
C57' C67' . 1.357(10) ?
C57' H57' . 0.9500 ?
C67' C77' . 1.379(10) ?
C67' H67' . 0.9500 ?
C77' H77' . 0.9500 ?
C18 C28 . 1.47(2) ?
C18 H18A . 0.9800 ?
C18 H18B . 0.9800 ?
C18 H18C . 0.9800 ?
C28 C78 . 1.363(15) ?
C28 C38 . 1.367(16) ?
C38 C48 . 1.39(3) ?
C38 H38 . 0.9500 ?
C48 C58 . 1.378(15) ?
C48 H48 . 0.9500 ?
C58 C68 . 1.385(16) ?
C58 H58 . 0.9500 ?
C68 C78 . 1.42(3) ?
C68 H68 . 0.9500 ?
C78 H78 . 0.9500 ?
C19 C29 . 1.558(18) ?
C19 H19A . 0.9800 ?
C19 H19B . 0.9800 ?
C19 H19C . 0.9800 ?
C29 C79 . 1.355(11) ?
C29 C39 . 1.362(12) ?
C39 C49 . 1.343(12) ?
C39 H39 . 0.9500 ?
C49 C59 . 1.371(12) ?
C49 H49 . 0.9500 ?
C59 C69 . 1.368(12) ?
C59 H59 . 0.9500 ?
C69 C79 . 1.337(12) ?
C69 H69 . 0.9500 ?
C79 H79 . 0.9500 ?
C19' C29' . 1.57(2) ?
C19' H19D . 0.9800 ?
C19' H19E . 0.9800 ?
C19' H19F . 0.9800 ?
C29' C39' . 1.349(13) ?
C29' C79' . 1.361(13) ?
C39' C49' . 1.363(14) ?
C39' H39' . 0.9500 ?
C49' C59' . 1.351(14) ?
C49' H49' . 0.9500 ?
C59' C69' . 1.363(14) ?
C59' H59' . 0.9500 ?
C69' C79' . 1.345(13) ?
C69' H69' . 0.9500 ?
C79' H79' . 0.9500 ?

loop_
_geom_torsion_atom_site_label_1
_geom_torsion_atom_site_label_2
_geom_torsion_atom_site_label_3
_geom_torsion_atom_site_label_4
_geom_torsion_site_symmetry_1
_geom_torsion_site_symmetry_2
_geom_torsion_site_symmetry_3
_geom_torsion_site_symmetry_4
_geom_torsion
_geom_torsion_publ_flag
O2 C1 O1 Fe1 . . . . 0.18(14) ?
O3 C1 O1 Fe1 . . . . -179.88(14) ?
N11 Fe1 O1 C1 . . . . -117.55(9) ?
N21 Fe1 O1 C1 . . . . 107.64(9) ?
O2 Fe1 O1 C1 . . . . -0.11(8) ?
O1 C1 O2 Fe1 . . . . -0.19(14) ?
O3 C1 O2 Fe1 . . . . 179.87(13) ?
N11 Fe1 O2 C1 . . . . 116.35(9) ?
N21 Fe1 O2 C1 . . . . -118.48(9) ?
O1 Fe1 O2 C1 . . . . 0.11(8) ?
O1 C1 O3 Fe2 . . . . 3.2(3) ?
O2 C1 O3 Fe2 . . . . -176.89(12) ?
N14 Fe2 O3 C1 . . . . 1.4(3) ?
N24 Fe2 O3 C1 . . . . -179.72(16) ?
N21 Fe1 N11 C21 . . . . -0.46(11) ?
O2 Fe1 N11 C21 . . . . 133.06(10) ?
O1 Fe1 N11 C21 . . . . -145.00(10) ?
C1 Fe1 N11 C21 . . . . 174.37(10) ?
N21 Fe1 N11 C12 . . . . 171.26(8) ?
O2 Fe1 N11 C12 . . . . -55.22(10) ?
O1 Fe1 N11 C12 . . . . 26.73(10) ?
C1 Fe1 N11 C12 . . . . -13.90(11) ?
N11 Fe1 N21 C41 . . . . 0.69(11) ?
O2 Fe1 N21 C41 . . . . -137.52(10) ?
O1 Fe1 N21 C41 . . . . 144.91(10) ?
C1 Fe1 N21 C41 . . . . -174.52(10) ?
N11 Fe1 N21 C13 . . . . -170.38(9) ?
O2 Fe1 N21 C13 . . . . 51.41(10) ?
O1 Fe1 N21 C13 . . . . -26.16(10) ?
C1 Fe1 N21 C13 . . . . 14.41(11) ?
C12 N11 C21 C31 . . . . -171.19(12) ?
Fe1 N11 C21 C31 . . . . -1.20(18) ?
C12 N11 C21 C11 . . . . 10.0(2) ?
Fe1 N11 C21 C11 . . . . -179.97(10) ?
C61 C11 C21 N11 . . . . 0.2(2) ?
C81 C11 C21 N11 . . . . 120.07(15) ?
C71 C11 C21 N11 . . . . -121.56(15) ?
C61 C11 C21 C31 . . . . -178.68(13) ?
C81 C11 C21 C31 . . . . -58.79(16) ?
C71 C11 C21 C31 . . . . 59.58(17) ?
N11 C21 C31 C41 . . . . 3.6(2) ?
C11 C21 C31 C41 . . . . -177.51(14) ?
C13 N21 C41 C31 . . . . 170.36(12) ?
Fe1 N21 C41 C31 . . . . 0.76(17) ?
C13 N21 C41 C51 . . . . -12.1(2) ?
Fe1 N21 C41 C51 . . . . 178.35(10) ?
C21 C31 C41 N21 . . . . -3.3(2) ?
C21 C31 C41 C51 . . . . 178.80(14) ?
N21 C41 C51 C111 . . . . 6.5(2) ?
C31 C41 C51 C111 . . . . -175.71(13) ?
N21 C41 C51 C101 . . . . -113.53(15) ?
C31 C41 C51 C101 . . . . 64.23(15) ?
N21 C41 C51 C91 . . . . 127.75(14) ?
C31 C41 C51 C91 . . . . -54.50(15) ?
C21 N11 C12 C62 . . . . -109.89(16) ?
Fe1 N11 C12 C62 . . . . 78.90(13) ?
C21 N11 C12 C22 . . . . 78.69(18) ?
Fe1 N11 C12 C22 . . . . -92.52(13) ?
C62 C12 C22 C32 . . . . 2.2(2) ?
N11 C12 C22 C32 . . . . 173.59(12) ?
C62 C12 C22 C72 . . . . -174.68(13) ?
N11 C12 C22 C72 . . . . -3.3(2) ?
C12 C22 C32 C42 . . . . -0.5(2) ?
C72 C22 C32 C42 . . . . 176.41(14) ?
C22 C32 C42 C52 . . . . -0.4(2) ?
C22 C32 C42 C102 . . . . 179.66(13) ?
C32 C42 C52 C62 . . . . -0.3(2) ?
C102 C42 C52 C62 . . . . 179.60(13) ?
C42 C52 C62 C12 . . . . 2.0(2) ?
C42 C52 C62 C132 . . . . -177.54(13) ?
C22 C12 C62 C52 . . . . -2.9(2) ?
N11 C12 C62 C52 . . . . -174.23(12) ?
C22 C12 C62 C132 . . . . 176.63(13) ?
N11 C12 C62 C132 . . . . 5.26(19) ?
C32 C22 C72 C92 . . . . -73.18(18) ?
C12 C22 C72 C92 . . . . 103.64(17) ?
C32 C22 C72 C82 . . . . 49.8(2) ?
C12 C22 C72 C82 . . . . -133.34(15) ?
C52 C42 C102 C112 . . . . 89.81(17) ?
C32 C42 C102 C112 . . . . -90.24(17) ?
C52 C42 C102 C122 . . . . -35.5(2) ?
C32 C42 C102 C122 . . . . 144.48(14) ?
C52 C62 C132 C152 . . . . 49.58(17) ?
C12 C62 C132 C152 . . . . -129.91(14) ?
C52 C62 C132 C142 . . . . -73.57(16) ?
C12 C62 C132 C142 . . . . 106.94(15) ?
C41 N21 C13 C23 . . . . -82.70(17) ?
Fe1 N21 C13 C23 . . . . 88.03(13) ?
C41 N21 C13 C63 . . . . 103.10(16) ?
Fe1 N21 C13 C63 . . . . -86.17(13) ?
C63 C13 C23 C33 . . . . -4.4(2) ?
N21 C13 C23 C33 . . . . -178.60(13) ?
C63 C13 C23 C73 . . . . 174.76(14) ?
N21 C13 C23 C73 . . . . 0.6(2) ?
C13 C23 C33 C43 . . . . 0.5(2) ?
C73 C23 C33 C43 . . . . -178.66(15) ?
C23 C33 C43 C53 . . . . 2.7(3) ?
C23 C33 C43 C10" . . . . -175.4(6) ?
C23 C33 C43 C10' . . . . 171.5(3) ?
C23 C33 C43 C103 . . . . -173.7(3) ?
C33 C43 C53 C63 . . . . -2.3(3) ?
C10" C43 C53 C63 . . . . 176.1(5) ?
C10' C43 C53 C63 . . . . -168.0(3) ?
C103 C43 C53 C63 . . . . 174.4(3) ?
C43 C53 C63 C13 . . . . -1.5(2) ?
C43 C53 C63 C133 . . . . 179.90(16) ?
C23 C13 C63 C53 . . . . 4.8(2) ?
N21 C13 C63 C53 . . . . 178.95(13) ?
C23 C13 C63 C133 . . . . -176.59(14) ?
N21 C13 C63 C133 . . . . -2.5(2) ?
C33 C23 C73 C83 . . . . 65.21(18) ?
C13 C23 C73 C83 . . . . -113.94(16) ?
C33 C23 C73 C93 . . . . -58.00(19) ?
C13 C23 C73 C93 . . . . 122.84(15) ?
C53 C43 C103 C123 . . . . -155.7(4) ?
C33 C43 C103 C123 . . . . 20.7(6) ?
C53 C43 C103 C113 . . . . 81.0(9) ?
C33 C43 C103 C113 . . . . -102.6(9) ?
C53 C43 C10' C11' . . . . 35.4(13) ?
C33 C43 C10' C11' . . . . -131.2(12) ?
C53 C43 C10' C12' . . . . -79.9(6) ?
C33 C43 C10' C12' . . . . 113.6(5) ?
C53 C43 C10" C12" . . . . -131.4(9) ?
C33 C43 C10" C12" . . . . 46.8(12) ?
C53 C43 C10" C11" . . . . 109.3(9) ?
C33 C43 C10" C11" . . . . -72.5(10) ?
C53 C63 C133 C143 . . . . -57.51(19) ?
C13 C63 C133 C143 . . . . 123.91(15) ?
C53 C63 C133 C153 . . . . 65.5(2) ?
C13 C63 C133 C153 . . . . -113.08(16) ?
O3 Fe2 N14 C24 . . . . 175.61(12) ?
N24 Fe2 N14 C24 . . . . -3.30(12) ?
O3 Fe2 N14 C15 . . . . -0.73(17) ?
N24 Fe2 N14 C15 . . . . -179.64(9) ?
O3 Fe2 N24 C44 . . . . -178.60(11) ?
N14 Fe2 N24 C44 . . . . 0.85(11) ?
O3 Fe2 N24 C16 . . . . 4.12(10) ?
N14 Fe2 N24 C16 . . . . -176.43(8) ?
C15 N14 C24 C34 . . . . 178.85(12) ?
Fe2 N14 C24 C34 . . . . 3.11(18) ?
C15 N14 C24 C14 . . . . -3.3(2) ?
Fe2 N14 C24 C14 . . . . -178.99(11) ?
C15 N14 C24 C14' . . . . 9.1(5) ?
Fe2 N14 C24 C14' . . . . -166.6(5) ?
C64 C14 C24 N14 . . . . -3.3(2) ?
C74 C14 C24 N14 . . . . -123.97(17) ?
C84 C14 C24 N14 . . . . 118.35(17) ?
C64 C14 C24 C34 . . . . 174.74(16) ?
C74 C14 C24 C34 . . . . 54.06(19) ?
C84 C14 C24 C34 . . . . -63.63(18) ?
C64 C14 C24 C14' . . . . -102(2) ?
C74 C14 C24 C14' . . . . 137(2) ?
C84 C14 C24 C14' . . . . 20(2) ?
C74' C14' C24 N14 . . . . 51.4(8) ?
C64' C14' C24 N14 . . . . 175.6(5) ?
C84' C14' C24 N14 . . . . -67.1(7) ?
C74' C14' C24 C34 . . . . -119.1(7) ?
C64' C14' C24 C34 . . . . 5.1(8) ?
C84' C14' C24 C34 . . . . 122.4(6) ?
C74' C14' C24 C14 . . . . 140(3) ?
C64' C14' C24 C14 . . . . -96(3) ?
C84' C14' C24 C14 . . . . 21(2) ?
N14 C24 C34 C44 . . . . 0.4(2) ?
C14 C24 C34 C44 . . . . -177.65(15) ?
C14' C24 C34 C44 . . . . 171.4(4) ?
C16 N24 C44 C34 . . . . 178.40(13) ?
Fe2 N24 C44 C34 . . . . 1.75(18) ?
C16 N24 C44 C54 . . . . -2.6(2) ?
Fe2 N24 C44 C54 . . . . -179.24(9) ?
C24 C34 C44 N24 . . . . -3.1(2) ?
C24 C34 C44 C54 . . . . 177.76(14) ?
N24 C44 C54 C114 . . . . 3.69(19) ?
C34 C44 C54 C114 . . . . -177.25(12) ?
N24 C44 C54 C94 . . . . 124.59(14) ?
C34 C44 C54 C94 . . . . -56.34(15) ?
N24 C44 C54 C104 . . . . -115.80(14) ?
C34 C44 C54 C104 . . . . 63.27(15) ?
C24 N14 C15 C25 . . . . 97.47(17) ?
Fe2 N14 C15 C25 . . . . -86.26(13) ?
C24 N14 C15 C65 . . . . -88.49(17) ?
Fe2 N14 C15 C65 . . . . 87.77(13) ?
C65 C15 C25 C35 . . . . 5.3(2) ?
N14 C15 C25 C35 . . . . 179.31(13) ?
C65 C15 C25 C75 . . . . -174.06(14) ?
N14 C15 C25 C75 . . . . -0.1(2) ?
C15 C25 C35 C45 . . . . -1.7(2) ?
C75 C25 C35 C45 . . . . 177.72(15) ?
C25 C35 C45 C55 . . . . -2.6(2) ?
C25 C35 C45 C105 . . . . 176.89(14) ?
C35 C45 C55 C65 . . . . 3.4(2) ?
C105 C45 C55 C65 . . . . -176.12(14) ?
C45 C55 C65 C15 . . . . 0.1(2) ?
C45 C55 C65 C13" . . . . -173.2(4) ?
C45 C55 C65 C135 . . . . 172.1(4) ?
C25 C15 C65 C55 . . . . -4.6(2) ?
N14 C15 C65 C55 . . . . -178.59(13) ?
C25 C15 C65 C13" . . . . 168.8(4) ?
N14 C15 C65 C13" . . . . -5.2(4) ?
C25 C15 C65 C135 . . . . -176.3(4) ?
N14 C15 C65 C135 . . . . 9.7(4) ?
C35 C25 C75 C95 . . . . 55.7(2) ?
C15 C25 C75 C95 . . . . -124.91(16) ?
C35 C25 C75 C85 . . . . -67.99(19) ?
C15 C25 C75 C85 . . . . 111.38(16) ?
C35 C45 C105 C125 . . . . 6.5(2) ?
C55 C45 C105 C125 . . . . -174.00(13) ?
C35 C45 C105 C115 . . . . -117.65(16) ?
C55 C45 C105 C115 . . . . 61.83(18) ?
C55 C65 C135 C155 . . . . 84.9(6) ?
C15 C65 C135 C155 . . . . -103.4(7) ?
C55 C65 C135 C145 . . . . -40.0(9) ?
C15 C65 C135 C145 . . . . 131.7(7) ?
C55 C65 C13" C15" . . . . 91.0(6) ?
C15 C65 C13" C15" . . . . -82.2(7) ?
C55 C65 C13" C14" . . . . -33.6(7) ?
C15 C65 C13" C14" . . . . 153.2(5) ?
C44 N24 C16 C26 . . . . -93.88(17) ?
Fe2 N24 C16 C26 . . . . 83.23(12) ?
C44 N24 C16 C66 . . . . 96.82(17) ?
Fe2 N24 C16 C66 . . . . -86.06(12) ?
C66 C16 C26 C36 . . . . -0.70(19) ?
N24 C16 C26 C36 . . . . -169.87(12) ?
C66 C16 C26 C76 . . . . 176.84(12) ?
N24 C16 C26 C76 . . . . 7.68(19) ?
C16 C26 C36 C46 . . . . 0.9(2) ?
C76 C26 C36 C46 . . . . -176.75(13) ?
C26 C36 C46 C56 . . . . -1.0(2) ?
C26 C36 C46 C106 . . . . 176.03(13) ?
C36 C46 C56 C66 . . . . 1.0(2) ?
C106 C46 C56 C66 . . . . -176.02(13) ?
C46 C56 C66 C16 . . . . -0.9(2) ?
C46 C56 C66 C136 . . . . 177.18(13) ?
C26 C16 C66 C56 . . . . 0.69(19) ?
N24 C16 C66 C56 . . . . 169.83(12) ?
C26 C16 C66 C136 . . . . -177.26(12) ?
N24 C16 C66 C136 . . . . -8.12(19) ?
C36 C26 C76 C96 . . . . 71.07(17) ?
C16 C26 C76 C96 . . . . -106.46(16) ?
C36 C26 C76 C86 . . . . -52.28(18) ?
C16 C26 C76 C86 . . . . 130.20(14) ?
C36 C46 C106 C116 . . . . 126.46(15) ?
C56 C46 C106 C116 . . . . -56.62(19) ?
C36 C46 C106 C126 . . . . -108.33(16) ?
C56 C46 C106 C126 . . . . 68.59(18) ?
C56 C66 C136 C146 . . . . 57.78(17) ?
C16 C66 C136 C146 . . . . -124.28(14) ?
C56 C66 C136 C156 . . . . -65.04(17) ?
C16 C66 C136 C156 . . . . 112.90(15) ?
C77 C27 C37 C47 . . . . -2.3(6) ?
C17 C27 C37 C47 . . . . -179.9(4) ?
C27 C37 C47 C57 . . . . -0.6(7) ?
C37 C47 C57 C67 . . . . 0.2(7) ?
C47 C57 C67 C77 . . . . 3.2(7) ?
C57 C67 C77 C27 . . . . -6.3(9) ?
C37 C27 C77 C67 . . . . 5.7(8) ?
C17 C27 C77 C67 . . . . -176.8(5) ?
C77' C27' C37' C47' . . . . 0.3(4) ?
C17' C27' C37' C47' . . . . -179.7(3) ?
C27' C37' C47' C57' . . . . -0.8(6) ?
C37' C47' C57' C67' . . . . 1.0(7) ?
C47' C57' C67' C77' . . . . -0.7(8) ?
C57' C67' C77' C27' . . . . 0.2(7) ?
C37' C27' C77' C67' . . . . 0.0(5) ?
C17' C27' C77' C67' . . . . -180.0(3) ?
C78 C28 C38 C48 . . . . 0.2(4) ?
C18 C28 C38 C48 . . . . -179.9(2) ?
C28 C38 C48 C58 . . . . -0.4(5) ?
C38 C48 C58 C68 . . . . 0.7(6) ?
C48 C58 C68 C78 . . . . -0.9(6) ?
C38 C28 C78 C68 . . . . -0.4(5) ?
C18 C28 C78 C68 . . . . 179.7(3) ?
C58 C68 C78 C28 . . . . 0.7(5) ?
C79 C29 C39 C49 . . . . -0.1(4) ?
C19 C29 C39 C49 . . . . 180.0(3) ?
C29 C39 C49 C59 . . . . 0.3(6) ?
C39 C49 C59 C69 . . . . -0.5(8) ?
C49 C59 C69 C79 . . . . 0.6(8) ?
C59 C69 C79 C29 . . . . -0.5(8) ?
C39 C29 C79 C69 . . . . 0.2(6) ?
C19 C29 C79 C69 . . . . -179.9(4) ?
C79' C29' C39' C49' . . . . 0.0(4) ?
C19' C29' C39' C49' . . . . -180.0(3) ?
C29' C39' C49' C59' . . . . 0.0(6) ?
C39' C49' C59' C69' . . . . -0.1(8) ?
C49' C59' C69' C79' . . . . 0.2(9) ?
C59' C69' C79' C29' . . . . -0.2(8) ?
C39' C29' C79' C69' . . . . 0.1(6) ?
C19' C29' C79' C69' . . . . -179.9(4) ?
